data_4072459
loop_
_publ_author_name
'Irwin, Levi J.'
'Zeits, Paul D.'
'Reibenspies, Joseph H.'
'Miller, Stephen A.'

_publ_section_title
;
 Diffuse Diffraction from Parallel/Antiparallel Metallocene Pillars
;
_journal_issue 5
_journal_name_full Organometallics
_journal_page_first 1129
_journal_paper_doi 10.1021/om060435g
_journal_volume 26
_journal_year 2007
_chemical_formula_sum 'C39 H52 Zr'
_chemical_formula_weight 612.03
_chemical_name_systematic
; 
 ? 
;
_space_group_IT_number 33
_symmetry_cell_setting orthorhombic
_symmetry_space_group_name_Hall 'P 2c -2n'
_symmetry_space_group_name_H-M 'P n a 21'
_atom_sites_solution_hydrogens geom
_atom_sites_solution_primary direct
_atom_sites_solution_secondary difmap
_audit_creation_method SHELXL-97
_cell_angle_alpha 90.00
_cell_angle_beta 90.00
_cell_angle_gamma 90.00
_cell_formula_units_Z 4
_cell_length_a 29.750(6)
_cell_length_b 14.980(3)
_cell_length_c 7.3554(17)
_cell_measurement_reflns_used 841
_cell_measurement_temperature 110(2)
_cell_measurement_theta_max 56.47
_cell_measurement_theta_min 2.97
_cell_volume 3278.0(12)
_computing_cell_refinement 'Bruker FRAMBO'
_computing_data_collection 'Bruker FRAMBO'
_computing_data_reduction 'Bruker SAINT'
_computing_molecular_graphics 'Bruker SHELXTL'
_computing_publication_material 'Bruker SHELXTL'
_computing_structure_refinement 'SHELXL-97 (Sheldrick, 1997)'
_computing_structure_solution 'SHELXS-97 (Sheldrick, 1990)'
_diffrn_ambient_temperature 110(2)
_diffrn_measured_fraction_theta_full 0.975
_diffrn_measured_fraction_theta_max 0.975
_diffrn_measurement_device_type 'MWPC area detector'
_diffrn_measurement_method 'phi and omega scans'
_diffrn_radiation_monochromator graphite
_diffrn_radiation_source 'fine-focus sealed tube'
_diffrn_radiation_type CuK\a
_diffrn_radiation_wavelength 1.54178
_diffrn_reflns_av_R_equivalents 0.0792
_diffrn_reflns_av_sigmaI/netI 0.0834
_diffrn_reflns_limit_h_max 30
_diffrn_reflns_limit_h_min -33
_diffrn_reflns_limit_k_max 16
_diffrn_reflns_limit_k_min -16
_diffrn_reflns_limit_l_max 8
_diffrn_reflns_limit_l_min -8
_diffrn_reflns_number 17192
_diffrn_reflns_theta_full 59.18
_diffrn_reflns_theta_max 59.18
_diffrn_reflns_theta_min 2.97
_exptl_absorpt_coefficient_mu 2.909
_exptl_absorpt_correction_T_max 0.8682
_exptl_absorpt_correction_T_min 0.7596
_exptl_absorpt_correction_type multi-scan
_exptl_absorpt_process_details sadabs
_exptl_crystal_colour yellow
_exptl_crystal_density_diffrn 1.240
_exptl_crystal_density_meas ?
_exptl_crystal_density_method 'not measured'
_exptl_crystal_description needle
_exptl_crystal_F_000 1304
_exptl_crystal_size_max 0.10
_exptl_crystal_size_mid 0.05
_exptl_crystal_size_min 0.05
_refine_diff_density_max 0.785
_refine_diff_density_min -0.776
_refine_diff_density_rms 0.084
_refine_ls_abs_structure_details 'Flack H D (1983), Acta Cryst. A39, 876-881'
_refine_ls_abs_structure_Flack 0.00(9)
_refine_ls_extinction_method none
_refine_ls_goodness_of_fit_ref 1.008
_refine_ls_hydrogen_treatment constr
_refine_ls_matrix_type full
_refine_ls_number_parameters 723
_refine_ls_number_reflns 4520
_refine_ls_number_restraints 1257
_refine_ls_restrained_S_all 0.943
_refine_ls_R_factor_all 0.1029
_refine_ls_R_factor_gt 0.0858
_refine_ls_shift/su_max 0.078
_refine_ls_shift/su_mean 0.004
_refine_ls_structure_factor_coef Fsqd
_refine_ls_weighting_details 'calc w=1/[\s^2^(Fo^2^)+(0.0422P)^2^+22.2560P] where P=(Fo^2^+2Fc^2^)/3'
_refine_ls_weighting_scheme calc
_refine_ls_wR_factor_gt 0.1692
_refine_ls_wR_factor_ref 0.1785
_reflns_number_gt 3599
_reflns_number_total 4520
_reflns_threshold_expression >2sigma(I)
_cod_data_source_file om060435gsi20061211_031105.cif
_cod_data_source_block sm26_2-Zr
_cod_depositor_comments
;
The following automatic conversions were performed:

'_symmetry_cell_setting' value 'Orthorhombic' changed to
'orthorhombic' according to
/home/saulius/struct/CIF-dictionaries/cif_core.dic dictionary named
'cif_core.dic' version 2.4.1 from 2010-06-29.

Automatic conversion script
Id: cif_fix_values 1715 2011-07-08 13:25:40Z adriana 

The following automatic conversions were performed:

'_exptl_crystal_density_meas' value 'not measured' was changed to '?'
- the value is perceived as not measured.

Automatic conversion script
Id: cif_fix_values 3008 2015-01-20 13:52:24Z robertas 
;
_cod_original_cell_volume 3277.9(12)
_cod_original_sg_symbol_H-M Pna2(1)
_cod_database_code 4072459

loop_
_symmetry_equiv_pos_as_xyz
'x, y, z'
'-x, -y, z+1/2'
'-x+1/2, y+1/2, z+1/2'
'x+1/2, -y+1/2, z'

loop_
_atom_site_label
_atom_site_type_symbol
_atom_site_fract_x
_atom_site_fract_y
_atom_site_fract_z
_atom_site_U_iso_or_equiv
_atom_site_adp_type
_atom_site_occupancy
_atom_site_symmetry_multiplicity
_atom_site_calc_flag
_atom_site_refinement_flags
_atom_site_disorder_assembly
_atom_site_disorder_group
Zr1_1 Zr 0.13621(2) 0.11562(4) -0.2989(1) 0.0195(2) Uani 0.5865(11) 1 d PDU A 1
C1_1 C 0.11794(8) 0.05139(15) 0.0000(4) 0.0189(7) Uani 0.5865(11) 1 d PDU A 1
C2_1 C 0.16513(8) 0.06558(16) 0.0113(3) 0.0203(7) Uani 0.5865(11) 1 d PDU A 1
C3_1 C 0.20295(8) 0.0090(2) 0.0119(7) 0.0230(10) Uani 0.5865(11) 1 d PDU A 1
H3A_1 H 0.1986 -0.0537 0.0023 0.028 Uiso 0.5865(11) 1 calc PR A 1
C4_1 C 0.24646(9) 0.04244(17) 0.0262(14) 0.0266(9) Uani 0.5865(11) 1 d PDU A 1
C5_1 C 0.28570(11) -0.0282(2) 0.0150(5) 0.0315(10) Uani 0.5865(11) 1 d PDU A 1
C6_1 C 0.33105(13) 0.0173(2) 0.0124(9) 0.0344(11) Uani 0.5865(11) 1 d PDU A 1
H6A_1 H 0.3387 0.0314 -0.1154 0.041 Uiso 0.5865(11) 1 calc PR A 1
H6B_1 H 0.3538 -0.0258 0.0572 0.041 Uiso 0.5865(11) 1 calc PR A 1
C7_1 C 0.33517(15) 0.1023(3) 0.1233(8) 0.0363(11) Uani 0.5865(11) 1 d PDU A 1
H7A_1 H 0.3663 0.1253 0.1147 0.044 Uiso 0.5865(11) 1 calc PR A 1
H7B_1 H 0.3288 0.0891 0.2527 0.044 Uiso 0.5865(11) 1 calc PR A 1
C8_1 C 0.30212(11) 0.1741(2) 0.0546(5) 0.0333(10) Uani 0.5865(11) 1 d PDU A 1
C9_1 C 0.25435(9) 0.13414(18) 0.0346(14) 0.0278(9) Uani 0.5865(11) 1 d PDU A 1
C10_1 C 0.21733(8) 0.1908(2) 0.0393(13) 0.0240(10) Uani 0.5865(11) 1 d PDU A 1
H10A_1 H 0.2220 0.2530 0.0546 0.029 Uiso 0.5865(11) 1 calc PR A 1
C11_1 C 0.17341(8) 0.15849(17) 0.0220(5) 0.0209(7) Uani 0.5865(11) 1 d PDU A 1
C12_1 C 0.13121(8) 0.20292(15) 0.0183(5) 0.0203(7) Uani 0.5865(11) 1 d PDU A 1
C13_1 C 0.11980(10) 0.2935(2) 0.0260(14) 0.022(1) Uani 0.5865(11) 1 d PDU A 1
H13A_1 H 0.1431 0.3368 0.0276 0.027 Uiso 0.5865(11) 1 calc PR A 1
C14_1 C 0.07558(9) 0.32164(16) 0.0313(12) 0.0264(9) Uani 0.5865(11) 1 d PDU A 1
C15_1 C 0.0666(1) 0.4203(2) -0.0107(4) 0.0336(10) Uani 0.5865(11) 1 d PDU A 1
C16_1 C 0.01841(9) 0.4470(2) 0.0242(9) 0.0361(11) Uani 0.5865(11) 1 d PDU A 1
H16A_1 H 0.0069 0.4747 -0.0889 0.043 Uiso 0.5865(11) 1 calc PR A 1
H16B_1 H 0.0189 0.4945 0.1180 0.043 Uiso 0.5865(11) 1 calc PR A 1
C17_1 C -0.01608(14) 0.3775(2) 0.0844(8) 0.0330(11) Uani 0.5865(11) 1 d PDU A 1
H17A_1 H -0.0466 0.3994 0.0551 0.040 Uiso 0.5865(11) 1 calc PR A 1
H17B_1 H -0.0142 0.3700 0.2179 0.040 Uiso 0.5865(11) 1 calc PR A 1
C18_1 C -0.00873(9) 0.2855(2) -0.0085(4) 0.0305(10) Uani 0.5865(11) 1 d PDU A 1
C19_1 C 0.04155(9) 0.25807(18) 0.0083(11) 0.0276(9) Uani 0.5865(11) 1 d PDU A 1
C20_1 C 0.0525(1) 0.1684(2) -0.0019(10) 0.0224(11) Uani 0.5865(11) 1 d PDU A 1
H20A_1 H 0.0290 0.1262 -0.0166 0.027 Uiso 0.5865(11) 1 calc PR A 1
C21_1 C 0.09721(8) 0.13678(16) 0.0086(4) 0.0191(7) Uani 0.5865(11) 1 d PDU A 1
C22_1 C 0.2885(3) -0.0715(4) -0.1738(6) 0.0367(19) Uani 0.5865(11) 1 d PDU A 1
H22A_1 H 0.2589 -0.0953 -0.2073 0.055 Uiso 0.5865(11) 1 calc PR A 1
H22B_1 H 0.3105 -0.1202 -0.1713 0.055 Uiso 0.5865(11) 1 calc PR A 1
H22C_1 H 0.2978 -0.0267 -0.2633 0.055 Uiso 0.5865(11) 1 calc PR A 1
C23_1 C 0.2777(3) -0.0991(3) 0.1574(8) 0.0375(19) Uani 0.5865(11) 1 d PDU A 1
H23A_1 H 0.2509 -0.1336 0.1256 0.056 Uiso 0.5865(11) 1 calc PR A 1
H23B_1 H 0.2733 -0.0707 0.2761 0.056 Uiso 0.5865(11) 1 calc PR A 1
H23C_1 H 0.3038 -0.1390 0.1629 0.056 Uiso 0.5865(11) 1 calc PR A 1
C24_1 C 0.3042(3) 0.2520(3) 0.1884(8) 0.0479(18) Uani 0.5865(11) 1 d PDU A 1
H24A_1 H 0.2941 0.2318 0.3084 0.072 Uiso 0.5865(11) 1 calc PR A 1
H24B_1 H 0.2846 0.3002 0.1458 0.072 Uiso 0.5865(11) 1 calc PR A 1
H24C_1 H 0.3352 0.2738 0.1967 0.072 Uiso 0.5865(11) 1 calc PR A 1
C25_1 C 0.3166(3) 0.2095(5) -0.1331(6) 0.0479(7) Uani 0.5865(11) 1 d PDU A 1
H25A_1 H 0.3467 0.2355 -0.1243 0.072 Uiso 0.5865(11) 1 calc PR A 1
H25B_1 H 0.2953 0.2552 -0.1738 0.072 Uiso 0.5865(11) 1 calc PR A 1
H25C_1 H 0.3170 0.1602 -0.2207 0.072 Uiso 0.5865(11) 1 calc PR A 1
C26_1 C 0.0753(2) 0.4421(5) -0.2098(5) 0.0446(19) Uani 0.5865(11) 1 d PDU A 1
H26A_1 H 0.0685 0.5052 -0.2322 0.067 Uiso 0.5865(11) 1 calc PR A 1
H26B_1 H 0.0561 0.4047 -0.2867 0.067 Uiso 0.5865(11) 1 calc PR A 1
H26C_1 H 0.1069 0.4305 -0.2386 0.067 Uiso 0.5865(11) 1 calc PR A 1
C27_1 C 0.09640(15) 0.4825(4) 0.0974(7) 0.0514(19) Uani 0.5865(11) 1 d PDU A 1
H27A_1 H 0.0904 0.5444 0.0611 0.077 Uiso 0.5865(11) 1 calc PR A 1
H27B_1 H 0.1280 0.4681 0.0737 0.077 Uiso 0.5865(11) 1 calc PR A 1
H27C_1 H 0.0901 0.4754 0.2273 0.077 Uiso 0.5865(11) 1 calc PR A 1
C28_1 C -0.0194(2) 0.2859(5) -0.2123(5) 0.0325(18) Uani 0.5865(11) 1 d PDU A 1
H28A_1 H 0.0010 0.3270 -0.2749 0.049 Uiso 0.5865(11) 1 calc PR A 1
H28B_1 H -0.0505 0.3053 -0.2310 0.049 Uiso 0.5865(11) 1 calc PR A 1
H28C_1 H -0.0155 0.2255 -0.2615 0.049 Uiso 0.5865(11) 1 calc PR A 1
C29_1 C -0.04057(17) 0.2217(4) 0.0942(8) 0.0319(7) Uani 0.5865(11) 1 d PDU A 1
H29A_1 H -0.0394 0.1624 0.0379 0.048 Uiso 0.5865(11) 1 calc PR A 1
H29B_1 H -0.0714 0.2448 0.0884 0.048 Uiso 0.5865(11) 1 calc PR A 1
H29C_1 H -0.0311 0.2173 0.2215 0.048 Uiso 0.5865(11) 1 calc PR A 1
C30_1 C 0.09423(11) -0.0359(2) -0.0648(4) 0.0189(9) Uani 0.5865(11) 1 d PDU A 1
C31_1 C 0.04543(12) -0.0435(4) -0.0074(8) 0.0153(7) Uani 0.5865(11) 1 d PDU A 1
H31A_1 H 0.0332 -0.1006 -0.0499 0.023 Uiso 0.5865(11) 1 calc PR A 1
H31B_1 H 0.0282 0.0057 -0.0608 0.023 Uiso 0.5865(11) 1 calc PR A 1
H31C_1 H 0.0434 -0.0406 0.1254 0.023 Uiso 0.5865(11) 1 calc PR A 1
C32_1 C 0.1174(2) -0.1228(3) 0.0027(10) 0.0213(16) Uani 0.5865(11) 1 d PDU A 1
H32A_1 H 0.1004 -0.1748 -0.0399 0.032 Uiso 0.5865(11) 1 calc PR A 1
H32B_1 H 0.1183 -0.1229 0.1359 0.032 Uiso 0.5865(11) 1 calc PR A 1
H32C_1 H 0.1481 -0.1256 -0.0452 0.032 Uiso 0.5865(11) 1 calc PR A 1
C33_1 C 0.0973(1) -0.02850(19) -0.2702(4) 0.0210(7) Uani 0.5865(11) 1 d PDU A 1
C34_1 C 0.06925(10) 0.0278(3) -0.3848(4) 0.0227(8) Uani 0.5865(11) 1 d PDU A 1
H34B_1 H 0.0375 0.0449 -0.3570 0.027 Uiso 0.5865(11) 1 calc PR A 1
C35_1 C 0.09082(11) 0.0434(3) -0.5481(4) 0.0261(9) Uani 0.5865(11) 1 d PDU A 1
H35B_1 H 0.0777 0.0743 -0.6563 0.031 Uiso 0.5865(11) 1 calc PR A 1
C36_1 C 0.13134(14) -0.0038(2) -0.5437(4) 0.0262(9) Uani 0.5865(11) 1 d PDU A 1
H36B_1 H 0.1526 -0.0100 -0.6483 0.031 Uiso 0.5865(11) 1 calc PR A 1
C37_1 C 0.1362(1) -0.04510(19) -0.3773(4) 0.0235(8) Uani 0.5865(11) 1 d PDU A 1
H37A_1 H 0.1606 -0.0883 -0.3454 0.028 Uiso 0.5865(11) 1 calc PR A 1
C38_1 C 0.20614(10) 0.1307(3) -0.4142(5) 0.0241(6) Uani 0.5865(11) 1 d PDU A 1
H38A_1 H 0.2042 0.1483 -0.5423 0.036 Uiso 0.5865(11) 1 calc PR A 1
H38B_1 H 0.2222 0.0738 -0.4045 0.036 Uiso 0.5865(11) 1 calc PR A 1
H38C_1 H 0.2224 0.1766 -0.3459 0.036 Uiso 0.5865(11) 1 calc PR A 1
C39_1 C 0.10393(16) 0.2406(2) -0.4162(6) 0.0236(6) Uani 0.5865(11) 1 d PDU A 1
H39A_1 H 0.0986 0.2322 -0.5465 0.035 Uiso 0.5865(11) 1 calc PR A 1
H39B_1 H 0.1240 0.2917 -0.3982 0.035 Uiso 0.5865(11) 1 calc PR A 1
H39C_1 H 0.0753 0.2519 -0.3545 0.035 Uiso 0.5865(11) 1 calc PR A 1
Zr1_2 Zr 0.13652(4) 0.11537(8) 0.3631(1) 0.0474(4) Uani 0.4135(11) 1 d PDU A 2
C1_2 C 0.11714(10) 0.05090(18) 0.0658(4) 0.0385(7) Uani 0.4135(11) 1 d PDU A 2
C2_2 C 0.16420(9) 0.06564(19) 0.0511(3) 0.0355(7) Uani 0.4135(11) 1 d PDU A 2
C3_2 C 0.20220(10) 0.0097(3) 0.0476(8) 0.0341(11) Uani 0.4135(11) 1 d PDU A 2
H3B_2 H 0.1981 -0.0531 0.0556 0.041 Uiso 0.4135(11) 1 calc PR A 2
C4_2 C 0.24557(11) 0.0438(2) 0.0328(17) 0.0332(10) Uani 0.4135(11) 1 d PDU A 2
C5_2 C 0.28501(13) -0.0253(3) 0.0608(6) 0.0357(11) Uani 0.4135(11) 1 d PDU A 2
C6_2 C 0.32940(16) 0.0221(3) 0.0875(11) 0.0344(12) Uani 0.4135(11) 1 d PDU A 2
H6C_2 H 0.3539 -0.0202 0.0583 0.041 Uiso 0.4135(11) 1 calc PR A 2
H6D_2 H 0.3323 0.0381 0.2175 0.041 Uiso 0.4135(11) 1 calc PR A 2
C7_2 C 0.33602(18) 0.1062(3) -0.0255(10) 0.0312(12) Uani 0.4135(11) 1 d PDU A 2
H7C_2 H 0.3330 0.0917 -0.1562 0.037 Uiso 0.4135(11) 1 calc PR A 2
H7D_2 H 0.3666 0.1303 -0.0049 0.037 Uiso 0.4135(11) 1 calc PR A 2
C8_2 C 0.30073(13) 0.1771(2) 0.0277(6) 0.0294(10) Uani 0.4135(11) 1 d PDU A 2
C9_2 C 0.25304(11) 0.1356(2) 0.0224(18) 0.0309(10) Uani 0.4135(11) 1 d PDU A 2
C10_2 C 0.21585(10) 0.1917(3) 0.0202(16) 0.0321(11) Uani 0.4135(11) 1 d PDU A 2
H10B_2 H 0.2202 0.2540 0.0052 0.038 Uiso 0.4135(11) 1 calc PR A 2
C11_2 C 0.17213(9) 0.1586(2) 0.0396(6) 0.0330(8) Uani 0.4135(11) 1 d PDU A 2
C12_2 C 0.12984(10) 0.20244(17) 0.0462(6) 0.0333(7) Uani 0.4135(11) 1 d PDU A 2
C13_2 C 0.11824(12) 0.2930(2) 0.0390(17) 0.0330(11) Uani 0.4135(11) 1 d PDU A 2
H13B_2 H 0.1414 0.3364 0.0283 0.040 Uiso 0.4135(11) 1 calc PR A 2
C14_2 C 0.0740(1) 0.32064(19) 0.0470(17) 0.0326(10) Uani 0.4135(11) 1 d PDU A 2
C15_2 C 0.06425(11) 0.4203(2) 0.0675(5) 0.0326(10) Uani 0.4135(11) 1 d PDU A 2
C16_2 C 0.01519(10) 0.4431(3) 0.0405(9) 0.0368(12) Uani 0.4135(11) 1 d PDU A 2
H16C_2 H 0.0139 0.4994 -0.0298 0.044 Uiso 0.4135(11) 1 calc PR A 2
H16D_2 H 0.0023 0.4559 0.1619 0.044 Uiso 0.4135(11) 1 calc PR A 2
C17_2 C -0.0160(2) 0.3764(3) -0.0529(10) 0.0375(12) Uani 0.4135(11) 1 d PDU A 2
H17C_2 H -0.0096 0.3763 -0.1851 0.045 Uiso 0.4135(11) 1 calc PR A 2
H17D_2 H -0.0475 0.3957 -0.0359 0.045 Uiso 0.4135(11) 1 calc PR A 2
C18_2 C -0.01044(11) 0.2802(3) 0.0219(6) 0.0372(10) Uani 0.4135(11) 1 d PDU A 2
C19_2 C 0.04006(10) 0.2564(2) 0.0461(15) 0.0357(10) Uani 0.4135(11) 1 d PDU A 2
C20_2 C 0.05147(11) 0.1674(3) 0.0717(12) 0.0367(12) Uani 0.4135(11) 1 d PDU A 2
H20B_2 H 0.0283 0.1260 0.0992 0.044 Uiso 0.4135(11) 1 calc PR A 2
C21_2 C 0.09609(10) 0.13596(19) 0.0587(5) 0.0364(7) Uani 0.4135(11) 1 d PDU A 2
C22_2 C 0.2823(3) -0.0710(5) 0.2473(7) 0.039(2) Uani 0.4135(11) 1 d PDU A 2
H22D_2 H 0.2527 -0.0989 0.2616 0.058 Uiso 0.4135(11) 1 calc PR A 2
H22E_2 H 0.2868 -0.0265 0.3433 0.058 Uiso 0.4135(11) 1 calc PR A 2
H22F_2 H 0.3057 -0.1168 0.2559 0.058 Uiso 0.4135(11) 1 calc PR A 2
C23_2 C 0.2826(3) -0.0945(5) -0.0885(10) 0.043(2) Uani 0.4135(11) 1 d PDU A 2
H23D_2 H 0.2547 -0.1288 -0.0763 0.065 Uiso 0.4135(11) 1 calc PR A 2
H23E_2 H 0.3084 -0.1348 -0.0789 0.065 Uiso 0.4135(11) 1 calc PR A 2
H23F_2 H 0.2831 -0.0647 -0.2070 0.065 Uiso 0.4135(11) 1 calc PR A 2
C24_2 C 0.3064(3) 0.2563(4) -0.1009(9) 0.028(2) Uani 0.4135(11) 1 d PDU A 2
H24D_2 H 0.3004 0.2370 -0.2259 0.042 Uiso 0.4135(11) 1 calc PR A 2
H24E_2 H 0.3371 0.2791 -0.0921 0.042 Uiso 0.4135(11) 1 calc PR A 2
H24F_2 H 0.2851 0.3035 -0.0672 0.042 Uiso 0.4135(11) 1 calc PR A 2
C25_2 C 0.3090(3) 0.2106(6) 0.2228(7) 0.0326(7) Uani 0.4135(11) 1 d PDU A 2
H25D_2 H 0.3390 0.2373 0.2306 0.049 Uiso 0.4135(11) 1 calc PR A 2
H25E_2 H 0.3070 0.1603 0.3076 0.049 Uiso 0.4135(11) 1 calc PR A 2
H25F_2 H 0.2863 0.2554 0.2545 0.049 Uiso 0.4135(11) 1 calc PR A 2
C26_2 C 0.0760(2) 0.4552(5) 0.2559(5) 0.036(2) Uani 0.4135(11) 1 d PDU A 2
H26D_2 H 0.0689 0.5190 0.2629 0.055 Uiso 0.4135(11) 1 calc PR A 2
H26E_2 H 0.1081 0.4464 0.2787 0.055 Uiso 0.4135(11) 1 calc PR A 2
H26F_2 H 0.0585 0.4227 0.3474 0.055 Uiso 0.4135(11) 1 calc PR A 2
C27_2 C 0.09087(19) 0.4768(5) -0.0651(8) 0.041(2) Uani 0.4135(11) 1 d PDU A 2
H27D_2 H 0.0829 0.5397 -0.0490 0.061 Uiso 0.4135(11) 1 calc PR A 2
H27E_2 H 0.0839 0.4583 -0.1897 0.061 Uiso 0.4135(11) 1 calc PR A 2
H27F_2 H 0.1231 0.4689 -0.0422 0.061 Uiso 0.4135(11) 1 calc PR A 2
C28_2 C -0.0318(3) 0.2666(7) 0.2097(7) 0.042(2) Uani 0.4135(11) 1 d PDU A 2
H28D_2 H -0.0157 0.3026 0.2998 0.062 Uiso 0.4135(11) 1 calc PR A 2
H28E_2 H -0.0300 0.2034 0.2435 0.062 Uiso 0.4135(11) 1 calc PR A 2
H28F_2 H -0.0634 0.2850 0.2057 0.062 Uiso 0.4135(11) 1 calc PR A 2
C29_2 C -0.0341(3) 0.2213(5) -0.1213(10) 0.0379(7) Uani 0.4135(11) 1 d PDU A 2
H29D_2 H -0.0326 0.1586 -0.0837 0.057 Uiso 0.4135(11) 1 calc PR A 2
H29E_2 H -0.0192 0.2285 -0.2391 0.057 Uiso 0.4135(11) 1 calc PR A 2
H29F_2 H -0.0657 0.2394 -0.1319 0.057 Uiso 0.4135(11) 1 calc PR A 2
C30_2 C 0.09416(14) -0.0368(2) 0.1327(5) 0.0419(9) Uani 0.4135(11) 1 d PDU A 2
C31_2 C 0.04523(15) -0.0457(6) 0.0782(11) 0.0373(7) Uani 0.4135(11) 1 d PDU A 2
H31D_2 H 0.0333 -0.1024 0.1239 0.056 Uiso 0.4135(11) 1 calc PR A 2
H31E_2 H 0.0428 -0.0443 -0.0546 0.056 Uiso 0.4135(11) 1 calc PR A 2
H31F_2 H 0.0280 0.0039 0.1301 0.056 Uiso 0.4135(11) 1 calc PR A 2
C32_2 C 0.1176(2) -0.1232(3) 0.0640(13) 0.041(2) Uani 0.4135(11) 1 d PDU A 2
H32D_2 H 0.1018 -0.1755 0.1119 0.061 Uiso 0.4135(11) 1 calc PR A 2
H32E_2 H 0.1489 -0.1239 0.1059 0.061 Uiso 0.4135(11) 1 calc PR A 2
H32F_2 H 0.1170 -0.1245 -0.0692 0.061 Uiso 0.4135(11) 1 calc PR A 2
C33_2 C 0.09805(14) -0.0293(2) 0.3379(4) 0.0459(8) Uani 0.4135(11) 1 d PDU A 2
C34_2 C 0.07030(12) 0.0267(3) 0.4544(5) 0.0486(9) Uani 0.4135(11) 1 d PDU A 2
H34A_2 H 0.0391 0.0445 0.4191 0.058 Uiso 0.4135(11) 1 d PR A 2
C35_2 C 0.09253(14) 0.0429(3) 0.6160(5) 0.0508(9) Uani 0.4135(11) 1 d PDU A 2
H35A_2 H 0.0756 0.0693 0.7203 0.061 Uiso 0.4135(11) 1 d PR A 2
C36_2 C 0.13318(17) -0.0038(3) 0.6088(4) 0.0499(9) Uani 0.4135(11) 1 d PDU A 2
H36A_2 H 0.1531 -0.0077 0.7182 0.060 Uiso 0.4135(11) 1 d PR A 2
C37_2 C 0.13741(17) -0.0452(2) 0.4423(5) 0.0475(9) Uani 0.4135(11) 1 d PDU A 2
H37B_2 H 0.1636 -0.0860 0.4240 0.057 Uiso 0.4135(11) 1 d PR A 2
C38_2 C 0.20694(12) 0.1314(4) 0.4732(7) 0.0406(7) Uani 0.4135(11) 1 d PDU A 2
H38D_2 H 0.2055 0.1508 0.6003 0.061 Uiso 0.4135(11) 1 calc PR A 2
H38E_2 H 0.2231 0.1761 0.4012 0.061 Uiso 0.4135(11) 1 calc PR A 2
H38F_2 H 0.2228 0.0741 0.4659 0.061 Uiso 0.4135(11) 1 calc PR A 2
C39_2 C 0.1045(2) 0.2401(2) 0.4827(7) 0.0464(6) Uani 0.4135(11) 1 d PDU A 2
H39D_2 H 0.0998 0.2317 0.6135 0.070 Uiso 0.4135(11) 1 calc PR A 2
H39E_2 H 0.0755 0.2510 0.4233 0.070 Uiso 0.4135(11) 1 calc PR A 2
H39F_2 H 0.1244 0.2914 0.4629 0.070 Uiso 0.4135(11) 1 calc PR A 2

loop_
_atom_site_aniso_label
_atom_site_aniso_U_11
_atom_site_aniso_U_22
_atom_site_aniso_U_33
_atom_site_aniso_U_23
_atom_site_aniso_U_13
_atom_site_aniso_U_12
Zr1_1 0.0143(3) 0.0156(3) 0.0286(3) 0.0014(4) 0.0011(4) 0.0057(3)
C1_1 0.0154(13) 0.0168(12) 0.0246(12) -0.0027(12) -0.0016(15) 0.0009(11)
C2_1 0.0161(12) 0.0170(13) 0.0277(13) -0.0022(15) -0.0026(14) 0.0020(11)
C3_1 0.0193(15) 0.0144(18) 0.035(2) 0.000(2) -0.005(2) 0.0025(14)
C4_1 0.0191(14) 0.0181(14) 0.043(2) 0.0008(19) -0.007(2) 0.0058(13)
C5_1 0.0221(17) 0.0215(17) 0.051(2) 0.0033(18) -0.006(2) 0.0088(15)
C6_1 0.0204(18) 0.0266(18) 0.056(2) 0.005(2) -0.005(2) 0.0110(17)
C7_1 0.019(2) 0.0307(19) 0.060(2) 0.0027(18) -0.004(2) 0.0035(18)
C8_1 0.0186(16) 0.0262(17) 0.055(2) -0.0037(18) -0.004(2) 0.0023(15)
C9_1 0.0172(14) 0.0202(15) 0.046(2) -0.0037(19) -0.0081(18) 0.0049(13)
C10_1 0.0152(15) 0.0170(18) 0.040(2) -0.003(2) -0.004(2) 0.0028(15)
C11_1 0.0138(12) 0.0175(14) 0.0313(14) -0.0042(15) -0.0012(14) 0.0030(12)
C12_1 0.0132(13) 0.0179(12) 0.0297(14) -0.0031(13) -0.0039(17) 0.0023(11)
C13_1 0.0156(16) 0.0178(16) 0.033(2) -0.001(2) -0.002(2) 0.0014(15)
C14_1 0.0182(15) 0.0203(14) 0.041(2) 0.0009(18) -0.005(2) 0.0072(13)
C15_1 0.0228(17) 0.0223(16) 0.056(2) 0.001(2) -0.0066(19) 0.0073(16)
C16_1 0.0259(17) 0.0268(19) 0.056(2) 0.002(2) -0.004(2) 0.0098(16)
C17_1 0.021(2) 0.0289(18) 0.049(2) 0.0022(19) 0.001(2) 0.0112(17)
C18_1 0.0186(16) 0.0276(17) 0.045(2) 0.0032(19) 0.0009(19) 0.0070(16)
C19_1 0.0182(14) 0.0240(15) 0.041(2) 0.001(2) -0.0020(18) 0.0054(13)
C20_1 0.0130(16) 0.0220(17) 0.032(2) -0.002(2) -0.0011(19) -0.0003(15)
C21_1 0.0136(13) 0.0179(13) 0.0257(13) -0.0020(14) -0.0029(14) 0.0004(12)
C22_1 0.027(4) 0.029(4) 0.054(3) -0.003(3) 0.000(3) 0.012(3)
C23_1 0.035(4) 0.018(3) 0.060(3) 0.009(3) -0.004(4) 0.013(3)
C24_1 0.039(4) 0.038(3) 0.067(3) -0.021(3) -0.009(4) -0.004(3)
C25_1 0.0473(9) 0.0477(10) 0.0486(10) 0.0004(7) 0.0001(7) -0.0002(7)
C26_1 0.034(4) 0.032(4) 0.067(3) 0.022(3) 0.003(3) 0.013(4)
C27_1 0.032(3) 0.029(3) 0.093(4) -0.015(4) -0.011(4) 0.004(3)
C28_1 0.021(4) 0.031(4) 0.045(2) 0.004(3) -0.002(3) 0.005(4)
C29_1 0.0313(9) 0.0319(9) 0.0325(10) 0.0001(7) 0.0002(7) 0.0005(7)
C30_1 0.0159(17) 0.0162(16) 0.0245(16) -0.0020(15) -0.0016(16) 0.0020(15)
C31_1 0.0154(9) 0.0152(9) 0.0154(10) -0.0004(7) 0.0001(7) 0.0002(7)
C32_1 0.016(3) 0.015(2) 0.033(4) 0.005(3) 0.002(3) 0.000(2)
C33_1 0.0193(16) 0.0197(13) 0.0240(13) -0.0029(12) -0.0031(12) 0.0006(13)
C34_1 0.0224(14) 0.0214(19) 0.0243(15) -0.0015(15) -0.0052(12) 0.0005(13)
C35_1 0.0286(17) 0.0250(19) 0.0247(13) -0.0016(14) -0.0036(14) 0.0010(16)
C36_1 0.0279(18) 0.0248(18) 0.0258(13) -0.0044(12) -0.0001(16) -0.0001(17)
C37_1 0.0241(18) 0.0199(14) 0.0265(16) -0.0043(13) -0.0004(16) 0.0018(15)
C38_1 0.0236(8) 0.0242(9) 0.0244(9) 0.0000(7) 0.0002(7) -0.0003(7)
C39_1 0.0237(9) 0.0231(8) 0.0239(9) 0.0006(7) 0.0001(7) 0.0001(7)
Zr1_2 0.0362(8) 0.0354(7) 0.0706(8) -0.0044(6) -0.0027(7) -0.0176(6)
C1_2 0.0262(14) 0.0246(13) 0.0647(12) -0.0004(13) -0.0021(15) -0.0026(12)
C2_2 0.0230(13) 0.0212(14) 0.0622(13) 0.0011(15) -0.0111(14) -0.0020(12)
C3_2 0.0235(16) 0.017(2) 0.062(2) 0.005(2) -0.014(2) -0.0047(16)
C4_2 0.0220(15) 0.0178(15) 0.060(2) 0.0022(19) -0.011(2) -0.0011(14)
C5_2 0.0238(18) 0.0202(18) 0.063(2) 0.0011(18) -0.011(2) 0.0020(16)
C6_2 0.022(2) 0.022(2) 0.059(3) -0.003(2) -0.008(2) 0.0049(18)
C7_2 0.018(2) 0.021(2) 0.054(3) -0.0068(19) -0.007(2) 0.0010(18)
C8_2 0.0176(17) 0.0198(18) 0.051(2) -0.0032(19) -0.006(2) -0.0009(16)
C9_2 0.0180(15) 0.0180(16) 0.057(2) 0.000(2) -0.0064(19) -0.0010(14)
C10_2 0.0184(16) 0.019(2) 0.059(2) -0.003(2) -0.009(2) 0.0004(16)
C11_2 0.0186(13) 0.0211(15) 0.0592(14) -0.0061(16) -0.0096(15) 0.0002(12)
C12_2 0.0169(14) 0.0228(13) 0.0600(14) -0.0126(13) -0.0014(17) -0.0012(12)
C13_2 0.0166(18) 0.0229(17) 0.059(2) -0.014(2) 0.003(3) -0.0019(16)
C14_2 0.0178(16) 0.0229(15) 0.057(2) -0.0086(18) 0.003(2) 0.0009(14)
C15_2 0.0171(18) 0.0238(17) 0.057(2) -0.005(2) 0.003(2) 0.0018(17)
C16_2 0.0189(18) 0.031(2) 0.061(3) -0.005(2) 0.001(2) 0.0029(18)
C17_2 0.017(2) 0.0350(19) 0.061(3) -0.006(2) 0.003(2) 0.0012(19)
C18_2 0.0194(17) 0.0335(18) 0.059(2) -0.005(2) 0.006(2) -0.0015(17)
C19_2 0.0197(15) 0.0273(16) 0.060(2) -0.004(2) 0.0066(18) -0.0022(14)
C20_2 0.0206(17) 0.0258(19) 0.064(3) -0.005(2) 0.008(2) -0.0063(17)
C21_2 0.0212(14) 0.0239(14) 0.0640(14) -0.0071(14) 0.0034(15) -0.0040(13)
C22_2 0.020(5) 0.028(4) 0.068(3) 0.006(3) -0.015(4) 0.005(4)
C23_2 0.031(5) 0.025(4) 0.073(3) -0.008(3) -0.012(4) 0.006(3)
C24_2 0.023(5) 0.020(3) 0.040(3) -0.005(3) 0.004(4) -0.004(3)
C25_2 0.0321(9) 0.0324(10) 0.0334(10) 0.0000(7) -0.0004(7) -0.0002(7)
C26_2 0.028(4) 0.022(4) 0.060(3) -0.011(3) -0.006(3) 0.012(5)
C27_2 0.026(4) 0.030(4) 0.067(4) 0.006(4) 0.005(4) 0.001(4)
C28_2 0.027(4) 0.051(5) 0.047(3) -0.008(3) 0.002(3) 0.010(5)
C29_2 0.0375(9) 0.0378(10) 0.0383(10) 0.0000(7) -0.0001(7) 0.0000(7)
C30_2 0.0333(18) 0.0290(17) 0.0635(17) -0.0005(16) -0.0032(17) -0.0078(16)
C31_2 0.0369(9) 0.0370(10) 0.0379(10) 0.0002(7) 0.0002(7) -0.0005(7)
C32_2 0.032(4) 0.024(3) 0.066(5) 0.005(4) 0.001(5) -0.010(3)
C33_2 0.0368(17) 0.0371(14) 0.0636(13) 0.0005(12) -0.0037(13) -0.0110(14)
C34_2 0.0374(15) 0.043(2) 0.0649(16) 0.0011(16) -0.0001(13) -0.0098(14)
C35_2 0.0416(18) 0.046(2) 0.0643(14) -0.0006(14) -0.0009(15) -0.0082(17)
C36_2 0.0411(19) 0.0451(19) 0.0633(14) -0.0007(13) -0.0035(17) -0.0085(18)
C37_2 0.0392(19) 0.0407(14) 0.0627(17) 0.0017(14) -0.0039(17) -0.0081(16)
C38_2 0.0400(8) 0.0404(9) 0.0412(9) -0.0002(7) 0.0004(7) -0.0013(7)
C39_2 0.0463(9) 0.0459(8) 0.0469(9) -0.0001(7) -0.0005(7) -0.0004(7)

loop_
_atom_type_symbol
_atom_type_description
_atom_type_scat_dispersion_real
_atom_type_scat_dispersion_imag
_atom_type_scat_source
C C 0.0181 0.0091 'International Tables Vol C Tables 4.2.6.8 and 6.1.1.4'
H H 0.0000 0.0000 'International Tables Vol C Tables 4.2.6.8 and 6.1.1.4'
Zr Zr -0.1862 2.2449 'International Tables Vol C Tables 4.2.6.8 and 6.1.1.4'

loop_
_geom_angle_atom_site_label_1
_geom_angle_atom_site_label_2
_geom_angle_atom_site_label_3
_geom_angle
C38_1 Zr1_1 C39_1 99.44(17)
C38_1 Zr1_1 C33_1 123.62(15)
C39_1 Zr1_1 C33_1 123.86(13)
C38_1 Zr1_1 C1_1 125.32(12)
C39_1 Zr1_1 C1_1 124.58(13)
C33_1 Zr1_1 C1_1 58.40(8)
C38_1 Zr1_1 C34_1 134.48(14)
C39_1 Zr1_1 C34_1 90.06(14)
C33_1 Zr1_1 C34_1 34.38(10)
C1_1 Zr1_1 C34_1 80.92(9)
C38_1 Zr1_1 C37_1 90.59(15)
C39_1 Zr1_1 C37_1 135.42(13)
C33_1 Zr1_1 C37_1 33.45(11)
C1_1 Zr1_1 C37_1 80.08(9)
C34_1 Zr1_1 C37_1 54.70(12)
C38_1 Zr1_1 C35_1 105.28(13)
C39_1 Zr1_1 C35_1 81.44(13)
C33_1 Zr1_1 C35_1 55.50(10)
C1_1 Zr1_1 C35_1 111.33(10)
C34_1 Zr1_1 C35_1 32.13(10)
C37_1 Zr1_1 C35_1 54.07(12)
C38_1 Zr1_1 C36_1 81.79(14)
C39_1 Zr1_1 C36_1 106.66(13)
C33_1 Zr1_1 C36_1 54.26(10)
C1_1 Zr1_1 C36_1 110.19(9)
C34_1 Zr1_1 C36_1 52.98(12)
C37_1 Zr1_1 C36_1 31.87(10)
C35_1 Zr1_1 C36_1 32.06(12)
C38_1 Zr1_1 C2_1 93.13(12)
C39_1 Zr1_1 C2_1 136.35(12)
C33_1 Zr1_1 C2_1 79.85(9)
C1_1 Zr1_1 C2_1 32.91(7)
C34_1 Zr1_1 C2_1 110.14(9)
C37_1 Zr1_1 C2_1 85.56(9)
C35_1 Zr1_1 C2_1 134.83(10)
C36_1 Zr1_1 C2_1 116.48(10)
C38_1 Zr1_1 C21_1 137.43(12)
C39_1 Zr1_1 C21_1 92.40(12)
C33_1 Zr1_1 C21_1 79.63(9)
C1_1 Zr1_1 C21_1 32.81(7)
C34_1 Zr1_1 C21_1 85.78(9)
C37_1 Zr1_1 C21_1 109.01(10)
C35_1 Zr1_1 C21_1 116.91(10)
C36_1 Zr1_1 C21_1 133.36(10)
C2_1 Zr1_1 C21_1 53.09(8)
C38_1 Zr1_1 C12_1 109.22(12)
C39_1 Zr1_1 C12_1 84.55(12)
C33_1 Zr1_1 C12_1 109.14(9)
C1_1 Zr1_1 C12_1 53.16(8)
C34_1 Zr1_1 C12_1 115.98(9)
C37_1 Zr1_1 C12_1 132.64(10)
C35_1 Zr1_1 C12_1 144.40(10)
C36_1 Zr1_1 C12_1 163.18(10)
C2_1 Zr1_1 C12_1 51.91(8)
C21_1 Zr1_1 C12_1 31.29(7)
C38_1 Zr1_1 C11_1 85.78(12)
C39_1 Zr1_1 C11_1 108.10(11)
C33_1 Zr1_1 C11_1 109.17(9)
C1_1 Zr1_1 C11_1 53.06(8)
C34_1 Zr1_1 C11_1 133.22(10)
C37_1 Zr1_1 C11_1 115.94(10)
C35_1 Zr1_1 C11_1 164.32(10)
C36_1 Zr1_1 C11_1 144.53(10)
C2_1 Zr1_1 C11_1 31.23(7)
C21_1 Zr1_1 C11_1 51.75(8)
C12_1 Zr1_1 C11_1 30.72(7)
C21_1 C1_1 C2_1 106.9(2)
C21_1 C1_1 C30_1 124.9(2)
C2_1 C1_1 C30_1 126.1(2)
C21_1 C1_1 Zr1_1 77.51(16)
C2_1 C1_1 Zr1_1 77.06(14)
C30_1 C1_1 Zr1_1 98.92(17)
C3_1 C2_1 C11_1 116.9(2)
C3_1 C2_1 C1_1 134.3(2)
C11_1 C2_1 C1_1 108.8(2)
C3_1 C2_1 Zr1_1 116.7(2)
C11_1 C2_1 Zr1_1 79.60(16)
C1_1 C2_1 Zr1_1 70.03(13)
C4_1 C3_1 C2_1 121.8(3)
C4_1 C3_1 H3A_1 119.1
C2_1 C3_1 H3A_1 119.1
C3_1 C4_1 C9_1 121.0(3)
C3_1 C4_1 C5_1 116.3(3)
C9_1 C4_1 C5_1 122.5(2)
C6_1 C5_1 C23_1 117.7(4)
C6_1 C5_1 C22_1 97.6(4)
C23_1 C5_1 C22_1 109.7(4)
C6_1 C5_1 C4_1 111.1(3)
C23_1 C5_1 C4_1 108.6(4)
C22_1 C5_1 C4_1 111.8(5)
C5_1 C6_1 C7_1 116.3(4)
C5_1 C6_1 H6A_1 108.2
C7_1 C6_1 H6A_1 108.2
C5_1 C6_1 H6B_1 108.2
C7_1 C6_1 H6B_1 108.2
H6A_1 C6_1 H6B_1 107.4
C6_1 C7_1 C8_1 111.0(4)
C6_1 C7_1 H7A_1 109.4
C8_1 C7_1 H7A_1 109.4
C6_1 C7_1 H7B_1 109.4
C8_1 C7_1 H7B_1 109.4
H7A_1 C7_1 H7B_1 108.0
C24_1 C8_1 C25_1 107.7(4)
C24_1 C8_1 C7_1 107.2(4)
C25_1 C8_1 C7_1 110.8(4)
C24_1 C8_1 C9_1 113.2(4)
C25_1 C8_1 C9_1 107.7(5)
C7_1 C8_1 C9_1 110.3(3)
C10_1 C9_1 C4_1 117.9(3)
C10_1 C9_1 C8_1 119.2(3)
C4_1 C9_1 C8_1 122.6(2)
C9_1 C10_1 C11_1 121.8(3)
C9_1 C10_1 H10A_1 119.1
C11_1 C10_1 H10A_1 119.1
C10_1 C11_1 C2_1 120.5(2)
C10_1 C11_1 C12_1 131.7(3)
C2_1 C11_1 C12_1 107.8(2)
C10_1 C11_1 Zr1_1 123.2(4)
C2_1 C11_1 Zr1_1 69.16(15)
C12_1 C11_1 Zr1_1 74.42(17)
C13_1 C12_1 C21_1 120.4(2)
C13_1 C12_1 C11_1 131.9(2)
C21_1 C12_1 C11_1 107.7(2)
C13_1 C12_1 Zr1_1 121.4(4)
C21_1 C12_1 Zr1_1 69.77(16)
C11_1 C12_1 Zr1_1 74.86(17)
C14_1 C13_1 C12_1 121.9(3)
C14_1 C13_1 H13A_1 119.1
C12_1 C13_1 H13A_1 119.1
C13_1 C14_1 C19_1 118.5(3)
C13_1 C14_1 C15_1 117.1(3)
C19_1 C14_1 C15_1 120.3(3)
C16_1 C15_1 C27_1 107.7(3)
C16_1 C15_1 C26_1 105.6(3)
C27_1 C15_1 C26_1 105.9(3)
C16_1 C15_1 C14_1 112.8(3)
C27_1 C15_1 C14_1 112.7(3)
C26_1 C15_1 C14_1 111.8(4)
C15_1 C16_1 C17_1 120.4(3)
C15_1 C16_1 H16A_1 107.2
C17_1 C16_1 H16A_1 107.2
C15_1 C16_1 H16B_1 107.2
C17_1 C16_1 H16B_1 107.2
H16A_1 C16_1 H16B_1 106.9
C16_1 C17_1 C18_1 112.5(3)
C16_1 C17_1 H17A_1 109.1
C18_1 C17_1 H17A_1 109.1
C16_1 C17_1 H17B_1 109.1
C18_1 C17_1 H17B_1 109.1
H17A_1 C17_1 H17B_1 107.8
C28_1 C18_1 C29_1 110.7(4)
C28_1 C18_1 C17_1 113.5(4)
C29_1 C18_1 C17_1 104.3(3)
C28_1 C18_1 C19_1 106.1(4)
C29_1 C18_1 C19_1 112.8(3)
C17_1 C18_1 C19_1 109.6(3)
C20_1 C19_1 C14_1 119.7(2)
C20_1 C19_1 C18_1 118.6(3)
C14_1 C19_1 C18_1 121.6(2)
C19_1 C20_1 C21_1 123.0(3)
C19_1 C20_1 H20A_1 118.5
C21_1 C20_1 H20A_1 118.5
C20_1 C21_1 C12_1 116.1(2)
C20_1 C21_1 C1_1 135.0(2)
C12_1 C21_1 C1_1 108.8(2)
C20_1 C21_1 Zr1_1 114.8(3)
C12_1 C21_1 Zr1_1 78.94(18)
C1_1 C21_1 Zr1_1 69.68(15)
C5_1 C22_1 H22A_1 109.5
C5_1 C22_1 H22B_1 109.5
H22A_1 C22_1 H22B_1 109.5
C5_1 C22_1 H22C_1 109.5
H22A_1 C22_1 H22C_1 109.5
H22B_1 C22_1 H22C_1 109.5
C5_1 C23_1 H23A_1 109.5
C5_1 C23_1 H23B_1 109.5
H23A_1 C23_1 H23B_1 109.5
C5_1 C23_1 H23C_1 109.5
H23A_1 C23_1 H23C_1 109.5
H23B_1 C23_1 H23C_1 109.5
C8_1 C24_1 H24A_1 109.5
C8_1 C24_1 H24B_1 109.5
H24A_1 C24_1 H24B_1 109.5
C8_1 C24_1 H24C_1 109.5
H24A_1 C24_1 H24C_1 109.5
H24B_1 C24_1 H24C_1 109.5
C8_1 C25_1 H25A_1 109.5
C8_1 C25_1 H25B_1 109.5
H25A_1 C25_1 H25B_1 109.5
C8_1 C25_1 H25C_1 109.5
H25A_1 C25_1 H25C_1 109.5
H25B_1 C25_1 H25C_1 109.5
C15_1 C26_1 H26A_1 109.5
C15_1 C26_1 H26B_1 109.5
H26A_1 C26_1 H26B_1 109.5
C15_1 C26_1 H26C_1 109.5
H26A_1 C26_1 H26C_1 109.5
H26B_1 C26_1 H26C_1 109.5
C15_1 C27_1 H27A_1 109.5
C15_1 C27_1 H27B_1 109.5
H27A_1 C27_1 H27B_1 109.5
C15_1 C27_1 H27C_1 109.5
H27A_1 C27_1 H27C_1 109.5
H27B_1 C27_1 H27C_1 109.5
C18_1 C28_1 H28A_1 109.5
C18_1 C28_1 H28B_1 109.5
H28A_1 C28_1 H28B_1 109.5
C18_1 C28_1 H28C_1 109.5
H28A_1 C28_1 H28C_1 109.5
H28B_1 C28_1 H28C_1 109.5
C18_1 C29_1 H29A_1 109.5
C18_1 C29_1 H29B_1 109.5
H29A_1 C29_1 H29B_1 109.5
C18_1 C29_1 H29C_1 109.5
H29A_1 C29_1 H29C_1 109.5
H29B_1 C29_1 H29C_1 109.5
C31_1 C30_1 C33_1 109.9(3)
C31_1 C30_1 C32_1 105.8(3)
C33_1 C30_1 C32_1 110.6(3)
C31_1 C30_1 C1_1 114.3(3)
C33_1 C30_1 C1_1 102.4(2)
C32_1 C30_1 C1_1 113.8(3)
C30_1 C31_1 H31A_1 109.5
C30_1 C31_1 H31B_1 109.5
H31A_1 C31_1 H31B_1 109.5
C30_1 C31_1 H31C_1 109.5
H31A_1 C31_1 H31C_1 109.5
H31B_1 C31_1 H31C_1 109.5
C30_1 C32_1 H32A_1 109.5
C30_1 C32_1 H32B_1 109.5
H32A_1 C32_1 H32B_1 109.5
C30_1 C32_1 H32C_1 109.5
H32A_1 C32_1 H32C_1 109.5
H32B_1 C32_1 H32C_1 109.5
C37_1 C33_1 C34_1 104.3(2)
C37_1 C33_1 C30_1 126.1(3)
C34_1 C33_1 C30_1 125.7(3)
C37_1 C33_1 Zr1_1 73.95(17)
C34_1 C33_1 Zr1_1 73.25(17)
C30_1 C33_1 Zr1_1 100.29(17)
C35_1 C34_1 C33_1 109.5(3)
C35_1 C34_1 Zr1_1 75.96(19)
C33_1 C34_1 Zr1_1 72.37(16)
C35_1 C34_1 H34B_1 125.0
C33_1 C34_1 H34B_1 124.9
Zr1_1 C34_1 H34B_1 125.0
C34_1 C35_1 C36_1 107.1(3)
C34_1 C35_1 Zr1_1 71.91(17)
C36_1 C35_1 Zr1_1 74.82(18)
C34_1 C35_1 H35B_1 126.1
C36_1 C35_1 H35B_1 126.1
Zr1_1 C35_1 H35B_1 126.1
C37_1 C36_1 C35_1 109.7(3)
C37_1 C36_1 Zr1_1 71.41(17)
C35_1 C36_1 Zr1_1 73.12(18)
C37_1 C36_1 H36B_1 125.1
C35_1 C36_1 H36B_1 125.1
Zr1_1 C36_1 H36B_1 125.1
C36_1 C37_1 C33_1 109.2(3)
C36_1 C37_1 Zr1_1 76.72(18)
C33_1 C37_1 Zr1_1 72.59(16)
C36_1 C37_1 H37A_1 125.0
C33_1 C37_1 H37A_1 125.0
Zr1_1 C37_1 H37A_1 125.0
Zr1_1 C38_1 H38A_1 109.5
Zr1_1 C38_1 H38B_1 109.5
H38A_1 C38_1 H38B_1 109.5
Zr1_1 C38_1 H38C_1 109.5
H38A_1 C38_1 H38C_1 109.5
H38B_1 C38_1 H38C_1 109.5
Zr1_1 C39_1 H39A_1 109.5
Zr1_1 C39_1 H39B_1 109.5
H39A_1 C39_1 H39B_1 109.5
Zr1_1 C39_1 H39C_1 109.5
H39A_1 C39_1 H39C_1 109.5
H39B_1 C39_1 H39C_1 109.5
C38_2 Zr1_2 C39_2 99.4(2)
C38_2 Zr1_2 C33_2 123.55(18)
C39_2 Zr1_2 C33_2 123.94(17)
C38_2 Zr1_2 C1_2 125.31(16)
C39_2 Zr1_2 C1_2 124.63(16)
C33_2 Zr1_2 C1_2 58.50(10)
C38_2 Zr1_2 C34_2 134.41(17)
C39_2 Zr1_2 C34_2 90.13(17)
C33_2 Zr1_2 C34_2 34.38(12)
C1_2 Zr1_2 C34_2 81.00(11)
C38_2 Zr1_2 C37_2 90.52(18)
C39_2 Zr1_2 C37_2 135.40(16)
C33_2 Zr1_2 C37_2 33.47(12)
C1_2 Zr1_2 C37_2 80.21(11)
C34_2 Zr1_2 C37_2 54.68(15)
C38_2 Zr1_2 C35_2 105.23(16)
C39_2 Zr1_2 C35_2 81.44(16)
C33_2 Zr1_2 C35_2 55.52(13)
C1_2 Zr1_2 C35_2 111.43(12)
C34_2 Zr1_2 C35_2 32.13(11)
C37_2 Zr1_2 C35_2 54.07(14)
C38_2 Zr1_2 C36_2 81.72(17)
C39_2 Zr1_2 C36_2 106.59(15)
C33_2 Zr1_2 C36_2 54.29(12)
C1_2 Zr1_2 C36_2 110.32(12)
C34_2 Zr1_2 C36_2 52.98(14)
C37_2 Zr1_2 C36_2 31.87(11)
C35_2 Zr1_2 C36_2 32.05(13)
C38_2 Zr1_2 C2_2 93.11(15)
C39_2 Zr1_2 C2_2 136.34(14)
C33_2 Zr1_2 C2_2 79.92(11)
C1_2 Zr1_2 C2_2 32.91(8)
C34_2 Zr1_2 C2_2 110.21(12)
C37_2 Zr1_2 C2_2 85.66(12)
C35_2 Zr1_2 C2_2 134.92(13)
C36_2 Zr1_2 C2_2 116.58(12)
C38_2 Zr1_2 C21_2 137.43(15)
C39_2 Zr1_2 C21_2 92.43(16)
C33_2 Zr1_2 C21_2 79.71(11)
C1_2 Zr1_2 C21_2 32.80(8)
C34_2 Zr1_2 C21_2 85.86(11)
C37_2 Zr1_2 C21_2 109.13(12)
C35_2 Zr1_2 C21_2 116.96(12)
C36_2 Zr1_2 C21_2 133.47(13)
C2_2 Zr1_2 C21_2 53.11(9)
C38_2 Zr1_2 C12_2 109.21(15)
C39_2 Zr1_2 C12_2 84.58(14)
C33_2 Zr1_2 C12_2 109.22(11)
C1_2 Zr1_2 C12_2 53.12(9)
C34_2 Zr1_2 C12_2 116.06(12)
C37_2 Zr1_2 C12_2 132.74(12)
C35_2 Zr1_2 C12_2 144.45(12)
C36_2 Zr1_2 C12_2 163.28(13)
C2_2 Zr1_2 C12_2 51.88(9)
C21_2 Zr1_2 C12_2 31.29(8)
C38_2 Zr1_2 C11_2 85.77(14)
C39_2 Zr1_2 C11_2 108.06(14)
C33_2 Zr1_2 C11_2 109.25(11)
C1_2 Zr1_2 C11_2 53.05(10)
C34_2 Zr1_2 C11_2 133.30(12)
C37_2 Zr1_2 C11_2 116.02(12)
C35_2 Zr1_2 C11_2 164.41(13)
C36_2 Zr1_2 C11_2 144.59(13)
C2_2 Zr1_2 C11_2 31.23(8)
C21_2 Zr1_2 C11_2 51.76(10)
C12_2 Zr1_2 C11_2 30.71(8)
C21_2 C1_2 C2_2 107.0(2)
C21_2 C1_2 C30_2 125.0(3)
C2_2 C1_2 C30_2 125.9(3)
C21_2 C1_2 Zr1_2 77.53(19)
C2_2 C1_2 Zr1_2 77.06(16)
C30_2 C1_2 Zr1_2 98.8(2)
C3_2 C2_2 C11_2 116.8(3)
C3_2 C2_2 C1_2 134.4(3)
C11_2 C2_2 C1_2 108.8(2)
C3_2 C2_2 Zr1_2 116.7(3)
C11_2 C2_2 Zr1_2 79.63(19)
C1_2 C2_2 Zr1_2 70.03(15)
C4_2 C3_2 C2_2 121.8(3)
C4_2 C3_2 H3B_2 119.1
C2_2 C3_2 H3B_2 119.1
C3_2 C4_2 C9_2 120.9(3)
C3_2 C4_2 C5_2 116.0(3)
C9_2 C4_2 C5_2 122.4(3)
C23_2 C5_2 C6_2 117.3(5)
C23_2 C5_2 C22_2 109.9(4)
C6_2 C5_2 C22_2 98.0(4)
C23_2 C5_2 C4_2 108.6(5)
C6_2 C5_2 C4_2 111.0(3)
C22_2 C5_2 C4_2 111.7(5)
C5_2 C6_2 C7_2 115.5(4)
C5_2 C6_2 H6C_2 108.4
C7_2 C6_2 H6C_2 108.4
C5_2 C6_2 H6D_2 108.4
C7_2 C6_2 H6D_2 108.4
H6C_2 C6_2 H6D_2 107.5
C6_2 C7_2 C8_2 110.1(4)
C6_2 C7_2 H7C_2 109.6
C8_2 C7_2 H7C_2 109.7
C6_2 C7_2 H7D_2 109.6
C8_2 C7_2 H7D_2 109.6
H7C_2 C7_2 H7D_2 108.2
C24_2 C8_2 C25_2 107.9(4)
C24_2 C8_2 C7_2 107.6(4)
C25_2 C8_2 C7_2 110.5(5)
C24_2 C8_2 C9_2 113.4(5)
C25_2 C8_2 C9_2 107.5(6)
C7_2 C8_2 C9_2 109.9(3)
C10_2 C9_2 C4_2 118.0(3)
C10_2 C9_2 C8_2 119.1(3)
C4_2 C9_2 C8_2 122.7(3)
C9_2 C10_2 C11_2 121.7(4)
C9_2 C10_2 H10B_2 119.2
C11_2 C10_2 H10B_2 119.2
C10_2 C11_2 C2_2 120.6(3)
C10_2 C11_2 C12_2 131.6(3)
C2_2 C11_2 C12_2 107.8(2)
C10_2 C11_2 Zr1_2 122.9(5)
C2_2 C11_2 Zr1_2 69.14(17)
C12_2 C11_2 Zr1_2 74.4(2)
C13_2 C12_2 C21_2 120.5(3)
C13_2 C12_2 C11_2 131.7(3)
C21_2 C12_2 C11_2 107.8(2)
C13_2 C12_2 Zr1_2 121.5(6)
C21_2 C12_2 Zr1_2 69.75(19)
C11_2 C12_2 Zr1_2 74.9(2)
C14_2 C13_2 C12_2 121.6(3)
C14_2 C13_2 H13B_2 119.2
C12_2 C13_2 H13B_2 119.2
C13_2 C14_2 C19_2 118.9(3)
C13_2 C14_2 C15_2 118.6(3)
C19_2 C14_2 C15_2 122.4(3)
C16_2 C15_2 C27_2 107.1(4)
C16_2 C15_2 C26_2 105.2(4)
C27_2 C15_2 C26_2 105.9(4)
C16_2 C15_2 C14_2 113.1(3)
C27_2 C15_2 C14_2 112.5(5)
C26_2 C15_2 C14_2 112.5(5)
C15_2 C16_2 C17_2 119.8(4)
C15_2 C16_2 H16C_2 107.4
C17_2 C16_2 H16C_2 107.4
C15_2 C16_2 H16D_2 107.4
C17_2 C16_2 H16D_2 107.4
H16C_2 C16_2 H16D_2 106.9
C16_2 C17_2 C18_2 112.6(4)
C16_2 C17_2 H17C_2 109.1
C18_2 C17_2 H17C_2 109.1
C16_2 C17_2 H17D_2 109.1
C18_2 C17_2 H17D_2 109.1
H17C_2 C17_2 H17D_2 107.8
C28_2 C18_2 C29_2 110.4(5)
C28_2 C18_2 C17_2 113.5(5)
C29_2 C18_2 C17_2 103.9(4)
C28_2 C18_2 C19_2 105.5(5)
C29_2 C18_2 C19_2 112.9(4)
C17_2 C18_2 C19_2 110.8(3)
C20_2 C19_2 C14_2 118.9(3)
C20_2 C19_2 C18_2 118.2(3)
C14_2 C19_2 C18_2 122.9(3)
C19_2 C20_2 C21_2 122.8(3)
C19_2 C20_2 H20B_2 118.6
C21_2 C20_2 H20B_2 118.6
C20_2 C21_2 C12_2 115.8(3)
C20_2 C21_2 C1_2 135.4(3)
C12_2 C21_2 C1_2 108.7(2)
C20_2 C21_2 Zr1_2 115.0(4)
C12_2 C21_2 Zr1_2 79.0(2)
C1_2 C21_2 Zr1_2 69.67(17)
C5_2 C22_2 H22D_2 109.5
C5_2 C22_2 H22E_2 109.5
H22D_2 C22_2 H22E_2 109.5
C5_2 C22_2 H22F_2 109.5
H22D_2 C22_2 H22F_2 109.5
H22E_2 C22_2 H22F_2 109.5
C5_2 C23_2 H23D_2 109.5
C5_2 C23_2 H23E_2 109.5
H23D_2 C23_2 H23E_2 109.5
C5_2 C23_2 H23F_2 109.5
H23D_2 C23_2 H23F_2 109.5
H23E_2 C23_2 H23F_2 109.5
C8_2 C24_2 H24D_2 109.5
C8_2 C24_2 H24E_2 109.5
H24D_2 C24_2 H24E_2 109.5
C8_2 C24_2 H24F_2 109.5
H24D_2 C24_2 H24F_2 109.5
H24E_2 C24_2 H24F_2 109.5
C8_2 C25_2 H25D_2 109.5
C8_2 C25_2 H25E_2 109.5
H25D_2 C25_2 H25E_2 109.5
C8_2 C25_2 H25F_2 109.5
H25D_2 C25_2 H25F_2 109.5
H25E_2 C25_2 H25F_2 109.5
C15_2 C26_2 H26D_2 109.5
C15_2 C26_2 H26E_2 109.5
H26D_2 C26_2 H26E_2 109.5
C15_2 C26_2 H26F_2 109.5
H26D_2 C26_2 H26F_2 109.5
H26E_2 C26_2 H26F_2 109.5
C15_2 C27_2 H27D_2 109.5
C15_2 C27_2 H27E_2 109.5
H27D_2 C27_2 H27E_2 109.5
C15_2 C27_2 H27F_2 109.5
H27D_2 C27_2 H27F_2 109.5
H27E_2 C27_2 H27F_2 109.5
C18_2 C28_2 H28D_2 109.5
C18_2 C28_2 H28E_2 109.5
H28D_2 C28_2 H28E_2 109.5
C18_2 C28_2 H28F_2 109.5
H28D_2 C28_2 H28F_2 109.5
H28E_2 C28_2 H28F_2 109.5
C18_2 C29_2 H29D_2 109.5
C18_2 C29_2 H29E_2 109.5
H29D_2 C29_2 H29E_2 109.5
C18_2 C29_2 H29F_2 109.5
H29D_2 C29_2 H29F_2 109.5
H29E_2 C29_2 H29F_2 109.5
C31_2 C30_2 C33_2 110.0(4)
C31_2 C30_2 C32_2 105.8(4)
C33_2 C30_2 C32_2 110.5(4)
C31_2 C30_2 C1_2 114.3(4)
C33_2 C30_2 C1_2 102.6(3)
C32_2 C30_2 C1_2 113.6(4)
C30_2 C31_2 H31D_2 109.5
C30_2 C31_2 H31E_2 109.5
H31D_2 C31_2 H31E_2 109.5
C30_2 C31_2 H31F_2 109.5
H31D_2 C31_2 H31F_2 109.5
H31E_2 C31_2 H31F_2 109.5
C30_2 C32_2 H32D_2 109.5
C30_2 C32_2 H32E_2 109.5
H32D_2 C32_2 H32E_2 109.5
C30_2 C32_2 H32F_2 109.5
H32D_2 C32_2 H32F_2 109.5
H32E_2 C32_2 H32F_2 109.5
C37_2 C33_2 C34_2 104.3(3)
C37_2 C33_2 C30_2 126.0(3)
C34_2 C33_2 C30_2 125.8(3)
C37_2 C33_2 Zr1_2 73.9(2)
C34_2 C33_2 Zr1_2 73.2(2)
C30_2 C33_2 Zr1_2 100.1(2)
C35_2 C34_2 C33_2 109.6(3)
C35_2 C34_2 Zr1_2 76.0(2)
C33_2 C34_2 Zr1_2 72.38(19)
C35_2 C34_2 H34A_2 128.4
C33_2 C34_2 H34A_2 121.8
Zr1_2 C34_2 H34A_2 121.8
C34_2 C35_2 C36_2 107.1(3)
C34_2 C35_2 Zr1_2 71.9(2)
C36_2 C35_2 Zr1_2 74.8(2)
C34_2 C35_2 H35A_2 119.2
C36_2 C35_2 H35A_2 131.6
Zr1_2 C35_2 H35A_2 131.1
C37_2 C36_2 C35_2 109.7(4)
C37_2 C36_2 Zr1_2 71.40(19)
C35_2 C36_2 Zr1_2 73.1(2)
C37_2 C36_2 H36A_2 129.4
C35_2 C36_2 H36A_2 120.7
Zr1_2 C36_2 H36A_2 126.1
C36_2 C37_2 C33_2 109.2(4)
C36_2 C37_2 Zr1_2 76.7(2)
C33_2 C37_2 Zr1_2 72.59(19)
C36_2 C37_2 H37B_2 117.7
C33_2 C37_2 H37B_2 132.3
Zr1_2 C37_2 H37B_2 124.8
Zr1_2 C38_2 H38D_2 109.5
Zr1_2 C38_2 H38E_2 109.5
H38D_2 C38_2 H38E_2 109.5
Zr1_2 C38_2 H38F_2 109.5
H38D_2 C38_2 H38F_2 109.5
H38E_2 C38_2 H38F_2 109.5
Zr1_2 C39_2 H39D_2 109.5
Zr1_2 C39_2 H39E_2 109.5
H39D_2 C39_2 H39E_2 109.5
Zr1_2 C39_2 H39F_2 109.5
H39D_2 C39_2 H39F_2 109.5
H39E_2 C39_2 H39F_2 109.5

loop_
_geom_bond_atom_site_label_1
_geom_bond_atom_site_label_2
_geom_bond_distance
Zr1_1 C38_1 2.258(3)
Zr1_1 C39_1 2.275(3)
Zr1_1 C33_1 2.458(3)
Zr1_1 C1_1 2.461(3)
Zr1_1 C34_1 2.470(3)
Zr1_1 C37_1 2.475(3)
Zr1_1 C35_1 2.520(3)
Zr1_1 C36_1 2.542(3)
Zr1_1 C2_1 2.551(2)
Zr1_1 C21_1 2.562(3)
Zr1_1 C12_1 2.679(3)
Zr1_1 C11_1 2.685(3)
C1_1 C21_1 1.422(3)
C1_1 C2_1 1.422(3)
C1_1 C30_1 1.560(3)
C2_1 C3_1 1.409(3)
C2_1 C11_1 1.415(3)
C3_1 C4_1 1.392(3)
C3_1 H3A_1 0.9500
C4_1 C9_1 1.395(3)
C4_1 C5_1 1.577(4)
C5_1 C6_1 1.511(5)
C5_1 C23_1 1.511(6)
C5_1 C22_1 1.535(5)
C6_1 C7_1 1.518(6)
C6_1 H6A_1 0.9900
C6_1 H6B_1 0.9900
C7_1 C8_1 1.543(5)
C7_1 H7A_1 0.9900
C7_1 H7B_1 0.9900
C8_1 C24_1 1.527(5)
C8_1 C25_1 1.540(5)
C8_1 C9_1 1.549(4)
C9_1 C10_1 1.390(4)
C10_1 C11_1 1.399(3)
C10_1 H10A_1 0.9500
C11_1 C12_1 1.421(3)
C12_1 C13_1 1.399(3)
C12_1 C21_1 1.418(3)
C13_1 C14_1 1.382(4)
C13_1 H13A_1 0.9500
C14_1 C19_1 1.400(3)
C14_1 C15_1 1.533(4)
C15_1 C16_1 1.510(4)
C15_1 C27_1 1.513(4)
C15_1 C26_1 1.523(4)
C16_1 C17_1 1.528(4)
C16_1 H16A_1 0.9900
C16_1 H16B_1 0.9900
C17_1 C18_1 1.554(5)
C17_1 H17A_1 0.9900
C17_1 H17B_1 0.9900
C18_1 C28_1 1.532(4)
C18_1 C29_1 1.544(5)
C18_1 C19_1 1.556(3)
C19_1 C20_1 1.385(4)
C20_1 C21_1 1.413(3)
C20_1 H20A_1 0.9500
C22_1 H22A_1 0.9800
C22_1 H22B_1 0.9800
C22_1 H22C_1 0.9800
C23_1 H23A_1 0.9800
C23_1 H23B_1 0.9800
C23_1 H23C_1 0.9800
C24_1 H24A_1 0.9800
C24_1 H24B_1 0.9800
C24_1 H24C_1 0.9800
C25_1 H25A_1 0.9800
C25_1 H25B_1 0.9800
C25_1 H25C_1 0.9800
C26_1 H26A_1 0.9800
C26_1 H26B_1 0.9800
C26_1 H26C_1 0.9800
C27_1 H27A_1 0.9800
C27_1 H27B_1 0.9800
C27_1 H27C_1 0.9800
C28_1 H28A_1 0.9800
C28_1 H28B_1 0.9800
C28_1 H28C_1 0.9800
C29_1 H29A_1 0.9800
C29_1 H29B_1 0.9800
C29_1 H29C_1 0.9800
C30_1 C31_1 1.516(5)
C30_1 C33_1 1.518(4)
C30_1 C32_1 1.554(5)
C31_1 H31A_1 0.9800
C31_1 H31B_1 0.9800
C31_1 H31C_1 0.9800
C32_1 H32A_1 0.9800
C32_1 H32B_1 0.9800
C32_1 H32C_1 0.9800
C33_1 C37_1 1.420(5)
C33_1 C34_1 1.456(4)
C34_1 C35_1 1.382(4)
C34_1 H34B_1 1.0000
C35_1 C36_1 1.398(5)
C35_1 H35B_1 1.0000
C36_1 C37_1 1.379(4)
C36_1 H36B_1 1.0000
C37_1 H37A_1 1.0000
C38_1 H38A_1 0.9800
C38_1 H38B_1 0.9800
C38_1 H38C_1 0.9800
C39_1 H39A_1 0.9800
C39_1 H39B_1 0.9800
C39_1 H39C_1 0.9800
Zr1_2 C38_2 2.259(4)
Zr1_2 C39_2 2.274(4)
Zr1_2 C33_2 2.457(4)
Zr1_2 C1_2 2.459(3)
Zr1_2 C34_2 2.469(4)
Zr1_2 C37_2 2.475(3)
Zr1_2 C35_2 2.520(4)
Zr1_2 C36_2 2.542(4)
Zr1_2 C2_2 2.550(3)
Zr1_2 C21_2 2.561(4)
Zr1_2 C12_2 2.679(4)
Zr1_2 C11_2 2.684(4)
C1_2 C21_2 1.421(3)
C1_2 C2_2 1.421(3)
C1_2 C30_2 1.560(4)
C2_2 C3_2 1.408(4)
C2_2 C11_2 1.415(4)
C3_2 C4_2 1.392(4)
C3_2 H3B_2 0.9500
C4_2 C9_2 1.395(4)
C4_2 C5_2 1.578(4)
C5_2 C23_2 1.511(6)
C5_2 C6_2 1.512(5)
C5_2 C22_2 1.535(5)
C6_2 C7_2 1.522(6)
C6_2 H6C_2 0.9900
C6_2 H6D_2 0.9900
C7_2 C8_2 1.544(5)
C7_2 H7C_2 0.9900
C7_2 H7D_2 0.9900
C8_2 C24_2 1.526(5)
C8_2 C25_2 1.541(5)
C8_2 C9_2 1.550(4)
C9_2 C10_2 1.390(4)
C10_2 C11_2 1.399(4)
C10_2 H10B_2 0.9500
C11_2 C12_2 1.420(3)
C12_2 C13_2 1.400(4)
C12_2 C21_2 1.417(4)
C13_2 C14_2 1.380(4)
C13_2 H13B_2 0.9500
C14_2 C19_2 1.395(4)
C14_2 C15_2 1.528(4)
C15_2 C16_2 1.512(4)
C15_2 C27_2 1.515(5)
C15_2 C26_2 1.522(4)
C16_2 C17_2 1.527(5)
C16_2 H16C_2 0.9900
C16_2 H16D_2 0.9900
C17_2 C18_2 1.552(5)
C17_2 H17C_2 0.9900
C17_2 H17D_2 0.9900
C18_2 C28_2 1.534(5)
C18_2 C29_2 1.544(5)
C18_2 C19_2 1.554(4)
C19_2 C20_2 1.388(4)
C20_2 C21_2 1.412(4)
C20_2 H20B_2 0.9500
C22_2 H22D_2 0.9800
C22_2 H22E_2 0.9800
C22_2 H22F_2 0.9800
C23_2 H23D_2 0.9800
C23_2 H23E_2 0.9800
C23_2 H23F_2 0.9800
C24_2 H24D_2 0.9800
C24_2 H24E_2 0.9800
C24_2 H24F_2 0.9800
C25_2 H25D_2 0.9800
C25_2 H25E_2 0.9800
C25_2 H25F_2 0.9800
C26_2 H26D_2 0.9800
C26_2 H26E_2 0.9800
C26_2 H26F_2 0.9800
C27_2 H27D_2 0.9800
C27_2 H27E_2 0.9800
C27_2 H27F_2 0.9800
C28_2 H28D_2 0.9800
C28_2 H28E_2 0.9800
C28_2 H28F_2 0.9800
C29_2 H29D_2 0.9800
C29_2 H29E_2 0.9800
C29_2 H29F_2 0.9800
C30_2 C31_2 1.516(5)
C30_2 C33_2 1.518(5)
C30_2 C32_2 1.555(6)
C31_2 H31D_2 0.9800
C31_2 H31E_2 0.9800
C31_2 H31F_2 0.9800
C32_2 H32D_2 0.9800
C32_2 H32E_2 0.9800
C32_2 H32F_2 0.9800
C33_2 C37_2 1.420(5)
C33_2 C34_2 1.456(5)
C34_2 C35_2 1.381(5)
C34_2 H34A_2 1.0001
C35_2 C36_2 1.398(6)
C35_2 H35A_2 0.9999
C36_2 C37_2 1.379(5)
C36_2 H36A_2 1.0001
C37_2 H37B_2 1.0001
C38_2 H38D_2 0.9800
C38_2 H38E_2 0.9800
C38_2 H38F_2 0.9800
C39_2 H39D_2 0.9800
C39_2 H39E_2 0.9800
C39_2 H39F_2 0.9800

loop_
_geom_torsion_atom_site_label_1
_geom_torsion_atom_site_label_2
_geom_torsion_atom_site_label_3
_geom_torsion_atom_site_label_4
_geom_torsion
C38_1 Zr1_1 C1_1 C21_1 124.5(2)
C39_1 Zr1_1 C1_1 C21_1 -12.6(2)
C33_1 Zr1_1 C1_1 C21_1 -124.35(18)
C34_1 Zr1_1 C1_1 C21_1 -96.35(16)
C37_1 Zr1_1 C1_1 C21_1 -151.87(17)
C35_1 Zr1_1 C1_1 C21_1 -106.92(16)
C36_1 Zr1_1 C1_1 C21_1 -141.25(16)
C2_1 Zr1_1 C1_1 C21_1 110.9(2)
C12_1 Zr1_1 C1_1 C21_1 36.05(13)
C11_1 Zr1_1 C1_1 C21_1 74.73(15)
C38_1 Zr1_1 C1_1 C2_1 13.6(2)
C39_1 Zr1_1 C1_1 C2_1 -123.52(18)
C33_1 Zr1_1 C1_1 C2_1 124.74(17)
C34_1 Zr1_1 C1_1 C2_1 152.74(16)
C37_1 Zr1_1 C1_1 C2_1 97.22(16)
C35_1 Zr1_1 C1_1 C2_1 142.17(15)
C36_1 Zr1_1 C1_1 C2_1 107.84(16)
C21_1 Zr1_1 C1_1 C2_1 -110.9(2)
C12_1 Zr1_1 C1_1 C2_1 -74.87(15)
C11_1 Zr1_1 C1_1 C2_1 -36.18(13)
C38_1 Zr1_1 C1_1 C30_1 -111.6(2)
C39_1 Zr1_1 C1_1 C30_1 111.3(2)
C33_1 Zr1_1 C1_1 C30_1 -0.43(16)
C34_1 Zr1_1 C1_1 C30_1 27.56(17)
C37_1 Zr1_1 C1_1 C30_1 -27.95(18)
C35_1 Zr1_1 C1_1 C30_1 16.99(19)
C36_1 Zr1_1 C1_1 C30_1 -17.3(2)
C2_1 Zr1_1 C1_1 C30_1 -125.2(2)
C21_1 Zr1_1 C1_1 C30_1 123.9(2)
C12_1 Zr1_1 C1_1 C30_1 159.96(19)
C11_1 Zr1_1 C1_1 C30_1 -161.35(19)
C21_1 C1_1 C2_1 C3_1 179.3(4)
C30_1 C1_1 C2_1 C3_1 -16.6(5)
Zr1_1 C1_1 C2_1 C3_1 -108.2(3)
C21_1 C1_1 C2_1 C11_1 -1.5(3)
C30_1 C1_1 C2_1 C11_1 162.6(3)
Zr1_1 C1_1 C2_1 C11_1 71.0(2)
C21_1 C1_1 C2_1 Zr1_1 -72.43(19)
C30_1 C1_1 C2_1 Zr1_1 91.7(3)
C38_1 Zr1_1 C2_1 C3_1 -38.4(2)
C39_1 Zr1_1 C2_1 C3_1 -145.6(2)
C33_1 Zr1_1 C2_1 C3_1 85.2(2)
C1_1 Zr1_1 C2_1 C3_1 130.5(3)
C34_1 Zr1_1 C2_1 C3_1 101.7(2)
C37_1 Zr1_1 C2_1 C3_1 51.9(2)
C35_1 Zr1_1 C2_1 C3_1 76.8(2)
C36_1 Zr1_1 C2_1 C3_1 43.9(2)
C21_1 Zr1_1 C2_1 C3_1 169.8(2)
C12_1 Zr1_1 C2_1 C3_1 -150.5(2)
C11_1 Zr1_1 C2_1 C3_1 -115.0(3)
C38_1 Zr1_1 C2_1 C11_1 76.57(18)
C39_1 Zr1_1 C2_1 C11_1 -30.6(2)
C33_1 Zr1_1 C2_1 C11_1 -159.83(16)
C1_1 Zr1_1 C2_1 C11_1 -114.5(2)
C34_1 Zr1_1 C2_1 C11_1 -143.31(15)
C37_1 Zr1_1 C2_1 C11_1 166.92(16)
C35_1 Zr1_1 C2_1 C11_1 -168.18(16)
C36_1 Zr1_1 C2_1 C11_1 158.94(16)
C21_1 Zr1_1 C2_1 C11_1 -75.24(15)
C12_1 Zr1_1 C2_1 C11_1 -35.53(13)
C38_1 Zr1_1 C2_1 C1_1 -168.92(18)
C39_1 Zr1_1 C2_1 C1_1 83.9(2)
C33_1 Zr1_1 C2_1 C1_1 -45.32(14)
C34_1 Zr1_1 C2_1 C1_1 -28.80(17)
C37_1 Zr1_1 C2_1 C1_1 -78.57(16)
C35_1 Zr1_1 C2_1 C1_1 -53.67(19)
C36_1 Zr1_1 C2_1 C1_1 -86.55(17)
C21_1 Zr1_1 C2_1 C1_1 39.27(13)
C12_1 Zr1_1 C2_1 C1_1 78.98(15)
C11_1 Zr1_1 C2_1 C1_1 114.5(2)
C11_1 C2_1 C3_1 C4_1 1.3(7)
C1_1 C2_1 C3_1 C4_1 -179.5(6)
Zr1_1 C2_1 C3_1 C4_1 93.0(6)
C2_1 C3_1 C4_1 C9_1 -2.1(12)
C2_1 C3_1 C4_1 C5_1 -177.0(5)
C3_1 C4_1 C5_1 C6_1 174.1(6)
C9_1 C4_1 C5_1 C6_1 -0.7(11)
C3_1 C4_1 C5_1 C23_1 -55.0(8)
C9_1 C4_1 C5_1 C23_1 130.3(9)
C3_1 C4_1 C5_1 C22_1 66.3(8)
C9_1 C4_1 C5_1 C22_1 -108.5(9)
C23_1 C5_1 C6_1 C7_1 -91.8(5)
C22_1 C5_1 C6_1 C7_1 151.2(5)
C4_1 C5_1 C6_1 C7_1 34.3(7)
C5_1 C6_1 C7_1 C8_1 -60.7(6)
C6_1 C7_1 C8_1 C24_1 172.7(4)
C6_1 C7_1 C8_1 C25_1 -70.1(5)
C6_1 C7_1 C8_1 C9_1 49.1(6)
C3_1 C4_1 C9_1 C10_1 3.8(14)
C5_1 C4_1 C9_1 C10_1 178.3(8)
C3_1 C4_1 C9_1 C8_1 178.7(7)
C5_1 C4_1 C9_1 C8_1 -6.8(14)
C24_1 C8_1 C9_1 C10_1 36.9(10)
C25_1 C8_1 C9_1 C10_1 -82.1(9)
C7_1 C8_1 C9_1 C10_1 156.9(8)
C24_1 C8_1 C9_1 C4_1 -138.0(8)
C25_1 C8_1 C9_1 C4_1 103.1(9)
C7_1 C8_1 C9_1 C4_1 -17.9(10)
C4_1 C9_1 C10_1 C11_1 -4.9(14)
C8_1 C9_1 C10_1 C11_1 -180.0(7)
C9_1 C10_1 C11_1 C2_1 4.3(11)
C9_1 C10_1 C11_1 C12_1 -178.3(7)
C9_1 C10_1 C11_1 Zr1_1 -79.5(9)
C3_1 C2_1 C11_1 C10_1 -2.4(6)
C1_1 C2_1 C11_1 C10_1 178.3(5)
Zr1_1 C2_1 C11_1 C10_1 -117.1(5)
C3_1 C2_1 C11_1 C12_1 179.7(3)
C1_1 C2_1 C11_1 C12_1 0.3(3)
Zr1_1 C2_1 C11_1 C12_1 64.9(2)
C3_1 C2_1 C11_1 Zr1_1 114.8(3)
C1_1 C2_1 C11_1 Zr1_1 -64.59(17)
C38_1 Zr1_1 C11_1 C10_1 10.4(3)
C39_1 Zr1_1 C11_1 C10_1 -88.1(3)
C33_1 Zr1_1 C11_1 C10_1 134.6(2)
C1_1 Zr1_1 C11_1 C10_1 151.8(3)
C34_1 Zr1_1 C11_1 C10_1 163.9(2)
C37_1 Zr1_1 C11_1 C10_1 99.0(3)
C35_1 Zr1_1 C11_1 C10_1 146.1(4)
C36_1 Zr1_1 C11_1 C10_1 79.9(3)
C2_1 Zr1_1 C11_1 C10_1 113.5(3)
C21_1 Zr1_1 C11_1 C10_1 -166.5(3)
C12_1 Zr1_1 C11_1 C10_1 -130.0(3)
C38_1 Zr1_1 C11_1 C2_1 -103.14(18)
C39_1 Zr1_1 C11_1 C2_1 158.30(18)
C33_1 Zr1_1 C11_1 C2_1 21.06(16)
C1_1 Zr1_1 C11_1 C2_1 38.21(13)
C34_1 Zr1_1 C11_1 C2_1 50.3(2)
C37_1 Zr1_1 C11_1 C2_1 -14.53(18)
C35_1 Zr1_1 C11_1 C2_1 32.5(4)
C36_1 Zr1_1 C11_1 C2_1 -33.7(2)
C21_1 Zr1_1 C11_1 C2_1 79.93(16)
C12_1 Zr1_1 C11_1 C2_1 116.5(2)
C38_1 Zr1_1 C11_1 C12_1 140.39(19)
C39_1 Zr1_1 C11_1 C12_1 41.8(2)
C33_1 Zr1_1 C11_1 C12_1 -95.41(17)
C1_1 Zr1_1 C11_1 C12_1 -78.27(16)
C34_1 Zr1_1 C11_1 C12_1 -66.1(2)
C37_1 Zr1_1 C11_1 C12_1 -131.01(17)
C35_1 Zr1_1 C11_1 C12_1 -84.0(4)
C36_1 Zr1_1 C11_1 C12_1 -150.13(19)
C2_1 Zr1_1 C11_1 C12_1 -116.5(2)
C21_1 Zr1_1 C11_1 C12_1 -36.54(14)
C10_1 C11_1 C12_1 C13_1 1.9(10)
C2_1 C11_1 C12_1 C13_1 179.6(6)
Zr1_1 C11_1 C12_1 C13_1 -118.9(6)
C10_1 C11_1 C12_1 C21_1 -176.7(6)
C2_1 C11_1 C12_1 C21_1 1.0(4)
Zr1_1 C11_1 C12_1 C21_1 62.5(2)
C10_1 C11_1 C12_1 Zr1_1 120.8(6)
C2_1 C11_1 C12_1 Zr1_1 -61.5(2)
C38_1 Zr1_1 C12_1 C13_1 87.9(3)
C39_1 Zr1_1 C12_1 C13_1 -10.3(2)
C33_1 Zr1_1 C12_1 C13_1 -134.3(2)
C1_1 Zr1_1 C12_1 C13_1 -151.9(2)
C34_1 Zr1_1 C12_1 C13_1 -97.7(2)
C37_1 Zr1_1 C12_1 C13_1 -162.5(2)
C35_1 Zr1_1 C12_1 C13_1 -77.3(3)
C36_1 Zr1_1 C12_1 C13_1 -143.1(4)
C2_1 Zr1_1 C12_1 C13_1 166.3(3)
C21_1 Zr1_1 C12_1 C13_1 -114.0(3)
C11_1 Zr1_1 C12_1 C13_1 130.2(3)
C38_1 Zr1_1 C12_1 C21_1 -158.13(18)
C39_1 Zr1_1 C12_1 C21_1 103.75(19)
C33_1 Zr1_1 C12_1 C21_1 -20.26(17)
C1_1 Zr1_1 C12_1 C21_1 -37.87(14)
C34_1 Zr1_1 C12_1 C21_1 16.35(18)
C37_1 Zr1_1 C12_1 C21_1 -48.5(2)
C35_1 Zr1_1 C12_1 C21_1 36.7(2)
C36_1 Zr1_1 C12_1 C21_1 -29.1(4)
C2_1 Zr1_1 C12_1 C21_1 -79.66(16)
C11_1 Zr1_1 C12_1 C21_1 -115.8(2)
C38_1 Zr1_1 C12_1 C11_1 -42.3(2)
C39_1 Zr1_1 C12_1 C11_1 -140.45(19)
C33_1 Zr1_1 C12_1 C11_1 95.54(17)
C1_1 Zr1_1 C12_1 C11_1 77.93(16)
C34_1 Zr1_1 C12_1 C11_1 132.15(17)
C37_1 Zr1_1 C12_1 C11_1 67.3(2)
C35_1 Zr1_1 C12_1 C11_1 152.5(2)
C36_1 Zr1_1 C12_1 C11_1 86.7(4)
C2_1 Zr1_1 C12_1 C11_1 36.14(14)
C21_1 Zr1_1 C12_1 C11_1 115.8(2)
C21_1 C12_1 C13_1 C14_1 2.5(11)
C11_1 C12_1 C13_1 C14_1 -176.0(6)
Zr1_1 C12_1 C13_1 C14_1 86.1(9)
C12_1 C13_1 C14_1 C19_1 -7.1(13)
C12_1 C13_1 C14_1 C15_1 -164.4(7)
C13_1 C14_1 C15_1 C16_1 -171.9(7)
C19_1 C14_1 C15_1 C16_1 31.2(8)
C13_1 C14_1 C15_1 C27_1 -49.8(8)
C19_1 C14_1 C15_1 C27_1 153.4(6)
C13_1 C14_1 C15_1 C26_1 69.3(8)
C19_1 C14_1 C15_1 C26_1 -87.6(7)
C27_1 C15_1 C16_1 C17_1 -128.2(5)
C26_1 C15_1 C16_1 C17_1 119.1(6)
C14_1 C15_1 C16_1 C17_1 -3.2(7)
C15_1 C16_1 C17_1 C18_1 -36.9(7)
C16_1 C17_1 C18_1 C28_1 -69.3(5)
C16_1 C17_1 C18_1 C29_1 170.1(4)
C16_1 C17_1 C18_1 C19_1 49.1(5)
C13_1 C14_1 C19_1 C20_1 6.0(12)
C15_1 C14_1 C19_1 C20_1 162.6(6)
C13_1 C14_1 C19_1 C18_1 -173.3(7)
C15_1 C14_1 C19_1 C18_1 -16.8(11)
C28_1 C18_1 C19_1 C20_1 -80.9(7)
C29_1 C18_1 C19_1 C20_1 40.5(8)
C17_1 C18_1 C19_1 C20_1 156.2(6)
C28_1 C18_1 C19_1 C14_1 98.4(8)
C29_1 C18_1 C19_1 C14_1 -140.2(7)
C17_1 C18_1 C19_1 C14_1 -24.4(8)
C14_1 C19_1 C20_1 C21_1 -0.5(11)
C18_1 C19_1 C20_1 C21_1 178.8(5)
C19_1 C20_1 C21_1 C12_1 -4.0(9)
C19_1 C20_1 C21_1 C1_1 -179.0(5)
C19_1 C20_1 C21_1 Zr1_1 -93.5(7)
C13_1 C12_1 C21_1 C20_1 3.0(7)
C11_1 C12_1 C21_1 C20_1 -178.2(4)
Zr1_1 C12_1 C21_1 C20_1 -112.3(4)
C13_1 C12_1 C21_1 C1_1 179.3(5)
C11_1 C12_1 C21_1 C1_1 -1.9(4)
Zr1_1 C12_1 C21_1 C1_1 63.9(2)
C13_1 C12_1 C21_1 Zr1_1 115.4(5)
C11_1 C12_1 C21_1 Zr1_1 -65.8(2)
C2_1 C1_1 C21_1 C20_1 177.3(5)
C30_1 C1_1 C21_1 C20_1 13.0(7)
Zr1_1 C1_1 C21_1 C20_1 105.2(5)
C2_1 C1_1 C21_1 C12_1 2.1(3)
C30_1 C1_1 C21_1 C12_1 -162.3(3)
Zr1_1 C1_1 C21_1 C12_1 -70.0(2)
C2_1 C1_1 C21_1 Zr1_1 72.11(17)
C30_1 C1_1 C21_1 Zr1_1 -92.2(3)
C38_1 Zr1_1 C21_1 C20_1 145.1(3)
C39_1 Zr1_1 C21_1 C20_1 38.4(2)
C33_1 Zr1_1 C21_1 C20_1 -85.6(2)
C1_1 Zr1_1 C21_1 C20_1 -131.3(3)
C34_1 Zr1_1 C21_1 C20_1 -51.5(2)
C37_1 Zr1_1 C21_1 C20_1 -101.8(2)
C35_1 Zr1_1 C21_1 C20_1 -43.2(2)
C36_1 Zr1_1 C21_1 C20_1 -77.3(2)
C2_1 Zr1_1 C21_1 C20_1 -170.7(2)
C12_1 Zr1_1 C21_1 C20_1 113.8(3)
C11_1 Zr1_1 C21_1 C20_1 149.7(2)
C38_1 Zr1_1 C21_1 C12_1 31.3(3)
C39_1 Zr1_1 C21_1 C12_1 -75.42(18)
C33_1 Zr1_1 C21_1 C12_1 160.58(17)
C1_1 Zr1_1 C21_1 C12_1 114.9(2)
C34_1 Zr1_1 C21_1 C12_1 -165.30(17)
C37_1 Zr1_1 C21_1 C12_1 144.36(16)
C35_1 Zr1_1 C21_1 C12_1 -157.04(16)
C36_1 Zr1_1 C21_1 C12_1 168.85(17)
C2_1 Zr1_1 C21_1 C12_1 75.54(16)
C11_1 Zr1_1 C21_1 C12_1 35.86(14)
C38_1 Zr1_1 C21_1 C1_1 -83.6(2)
C39_1 Zr1_1 C21_1 C1_1 169.64(17)
C33_1 Zr1_1 C21_1 C1_1 45.64(15)
C34_1 Zr1_1 C21_1 C1_1 79.76(16)
C37_1 Zr1_1 C21_1 C1_1 29.42(18)
C35_1 Zr1_1 C21_1 C1_1 88.02(17)
C36_1 Zr1_1 C21_1 C1_1 53.9(2)
C2_1 Zr1_1 C21_1 C1_1 -39.40(13)
C12_1 Zr1_1 C21_1 C1_1 -114.9(2)
C11_1 Zr1_1 C21_1 C1_1 -79.08(16)
C21_1 C1_1 C30_1 C31_1 -37.3(4)
C2_1 C1_1 C30_1 C31_1 161.4(3)
Zr1_1 C1_1 C30_1 C31_1 -118.2(3)
C21_1 C1_1 C30_1 C33_1 81.6(3)
C2_1 C1_1 C30_1 C33_1 -79.8(3)
Zr1_1 C1_1 C30_1 C33_1 0.6(2)
C21_1 C1_1 C30_1 C32_1 -159.0(4)
C2_1 C1_1 C30_1 C32_1 39.6(4)
Zr1_1 C1_1 C30_1 C32_1 120.0(3)
C31_1 C30_1 C33_1 C37_1 -161.2(3)
C32_1 C30_1 C33_1 C37_1 -44.7(4)
C1_1 C30_1 C33_1 C37_1 76.9(3)
C31_1 C30_1 C33_1 C34_1 44.5(4)
C32_1 C30_1 C33_1 C34_1 161.0(3)
C1_1 C30_1 C33_1 C34_1 -77.3(4)
C31_1 C30_1 C33_1 Zr1_1 121.2(3)
C32_1 C30_1 C33_1 Zr1_1 -122.3(3)
C1_1 C30_1 C33_1 Zr1_1 -0.6(2)
C38_1 Zr1_1 C33_1 C37_1 -10.4(2)
C39_1 Zr1_1 C33_1 C37_1 122.7(2)
C1_1 Zr1_1 C33_1 C37_1 -124.3(2)
C34_1 Zr1_1 C33_1 C37_1 110.8(2)
C35_1 Zr1_1 C33_1 C37_1 75.45(19)
C36_1 Zr1_1 C33_1 C37_1 36.02(19)
C2_1 Zr1_1 C33_1 C37_1 -97.37(18)
C21_1 Zr1_1 C33_1 C37_1 -151.39(19)
C12_1 Zr1_1 C33_1 C37_1 -140.86(17)
C11_1 Zr1_1 C33_1 C37_1 -108.28(18)
C38_1 Zr1_1 C33_1 C34_1 -121.2(2)
C39_1 Zr1_1 C33_1 C34_1 11.9(2)
C1_1 Zr1_1 C33_1 C34_1 124.82(19)
C37_1 Zr1_1 C33_1 C34_1 -110.8(2)
C35_1 Zr1_1 C33_1 C34_1 -35.39(17)
C36_1 Zr1_1 C33_1 C34_1 -74.82(19)
C2_1 Zr1_1 C33_1 C34_1 151.79(17)
C21_1 Zr1_1 C33_1 C34_1 97.77(17)
C12_1 Zr1_1 C33_1 C34_1 108.30(17)
C11_1 Zr1_1 C33_1 C34_1 140.88(16)
C38_1 Zr1_1 C33_1 C30_1 114.4(2)
C39_1 Zr1_1 C33_1 C30_1 -112.5(2)
C1_1 Zr1_1 C33_1 C30_1 0.45(17)
C34_1 Zr1_1 C33_1 C30_1 -124.4(3)
C37_1 Zr1_1 C33_1 C30_1 124.8(3)
C35_1 Zr1_1 C33_1 C30_1 -159.8(2)
C36_1 Zr1_1 C33_1 C30_1 160.8(2)
C2_1 Zr1_1 C33_1 C30_1 27.42(18)
C21_1 Zr1_1 C33_1 C30_1 -26.60(18)
C12_1 Zr1_1 C33_1 C30_1 -16.1(2)
C11_1 Zr1_1 C33_1 C30_1 16.5(2)
C37_1 C33_1 C34_1 C35_1 -0.5(4)
C30_1 C33_1 C34_1 C35_1 158.3(3)
Zr1_1 C33_1 C34_1 C35_1 67.5(3)
C37_1 C33_1 C34_1 Zr1_1 -68.0(2)
C30_1 C33_1 C34_1 Zr1_1 90.8(3)
C38_1 Zr1_1 C34_1 C35_1 -29.7(3)
C39_1 Zr1_1 C34_1 C35_1 73.7(2)
C33_1 Zr1_1 C34_1 C35_1 -116.2(3)
C1_1 Zr1_1 C34_1 C35_1 -161.3(2)
C37_1 Zr1_1 C34_1 C35_1 -77.0(2)
C36_1 Zr1_1 C34_1 C35_1 -37.3(2)
C2_1 Zr1_1 C34_1 C35_1 -145.9(2)
C21_1 Zr1_1 C34_1 C35_1 166.1(2)
C12_1 Zr1_1 C34_1 C35_1 157.6(2)
C11_1 Zr1_1 C34_1 C35_1 -171.05(19)
C38_1 Zr1_1 C34_1 C33_1 86.5(2)
C39_1 Zr1_1 C34_1 C33_1 -170.16(19)
C1_1 Zr1_1 C34_1 C33_1 -45.08(16)
C37_1 Zr1_1 C34_1 C33_1 39.14(16)
C35_1 Zr1_1 C34_1 C33_1 116.2(3)
C36_1 Zr1_1 C34_1 C33_1 78.85(19)
C2_1 Zr1_1 C34_1 C33_1 -29.71(18)
C21_1 Zr1_1 C34_1 C33_1 -77.76(17)
C12_1 Zr1_1 C34_1 C33_1 -86.19(18)
C11_1 Zr1_1 C34_1 C33_1 -54.9(2)
C33_1 C34_1 C35_1 C36_1 1.9(4)
Zr1_1 C34_1 C35_1 C36_1 67.1(2)
C33_1 C34_1 C35_1 Zr1_1 -65.2(2)
C38_1 Zr1_1 C35_1 C34_1 158.5(2)
C39_1 Zr1_1 C35_1 C34_1 -104.0(2)
C33_1 Zr1_1 C35_1 C34_1 37.9(2)
C1_1 Zr1_1 C35_1 C34_1 19.9(2)
C37_1 Zr1_1 C35_1 C34_1 79.2(2)
C36_1 Zr1_1 C35_1 C34_1 114.2(3)
C2_1 Zr1_1 C35_1 C34_1 47.9(3)
C21_1 Zr1_1 C35_1 C34_1 -15.6(3)
C12_1 Zr1_1 C35_1 C34_1 -36.0(3)
C11_1 Zr1_1 C35_1 C34_1 24.8(5)
C38_1 Zr1_1 C35_1 C36_1 44.3(2)
C39_1 Zr1_1 C35_1 C36_1 141.8(2)
C33_1 Zr1_1 C35_1 C36_1 -76.2(2)
C1_1 Zr1_1 C35_1 C36_1 -94.3(2)
C34_1 Zr1_1 C35_1 C36_1 -114.2(3)
C37_1 Zr1_1 C35_1 C36_1 -35.0(2)
C2_1 Zr1_1 C35_1 C36_1 -66.3(2)
C21_1 Zr1_1 C35_1 C36_1 -129.82(18)
C12_1 Zr1_1 C35_1 C36_1 -150.18(19)
C11_1 Zr1_1 C35_1 C36_1 -89.4(4)
C34_1 C35_1 C36_1 C37_1 -2.7(4)
Zr1_1 C35_1 C36_1 C37_1 62.4(2)
C34_1 C35_1 C36_1 Zr1_1 -65.1(2)
C38_1 Zr1_1 C36_1 C37_1 104.6(3)
C39_1 Zr1_1 C36_1 C37_1 -157.9(2)
C33_1 Zr1_1 C36_1 C37_1 -37.9(2)
C1_1 Zr1_1 C36_1 C37_1 -20.1(3)
C34_1 Zr1_1 C36_1 C37_1 -80.9(2)
C35_1 Zr1_1 C36_1 C37_1 -118.3(3)
C2_1 Zr1_1 C36_1 C37_1 15.2(3)
C21_1 Zr1_1 C36_1 C37_1 -47.9(3)
C12_1 Zr1_1 C36_1 C37_1 -27.6(5)
C11_1 Zr1_1 C36_1 C37_1 33.9(3)
C38_1 Zr1_1 C36_1 C35_1 -137.1(2)
C39_1 Zr1_1 C36_1 C35_1 -39.6(2)
C33_1 Zr1_1 C36_1 C35_1 80.5(2)
C1_1 Zr1_1 C36_1 C35_1 98.2(2)
C34_1 Zr1_1 C36_1 C35_1 37.4(2)
C37_1 Zr1_1 C36_1 C35_1 118.3(3)
C2_1 Zr1_1 C36_1 C35_1 133.51(19)
C21_1 Zr1_1 C36_1 C35_1 70.4(2)
C12_1 Zr1_1 C36_1 C35_1 90.7(4)
C11_1 Zr1_1 C36_1 C35_1 152.24(19)
C35_1 C36_1 C37_1 C33_1 2.5(4)
Zr1_1 C36_1 C37_1 C33_1 66.0(2)
C35_1 C36_1 C37_1 Zr1_1 -63.5(3)
C34_1 C33_1 C37_1 C36_1 -1.2(3)
C30_1 C33_1 C37_1 C36_1 -159.8(3)
Zr1_1 C33_1 C37_1 C36_1 -68.7(2)
C34_1 C33_1 C37_1 Zr1_1 67.5(2)
C30_1 C33_1 C37_1 Zr1_1 -91.2(3)
C38_1 Zr1_1 C37_1 C36_1 -73.3(3)
C39_1 Zr1_1 C37_1 C36_1 30.8(3)
C33_1 Zr1_1 C37_1 C36_1 115.3(3)
C1_1 Zr1_1 C37_1 C36_1 160.9(2)
C34_1 Zr1_1 C37_1 C36_1 75.0(2)
C35_1 Zr1_1 C37_1 C36_1 35.2(2)
C2_1 Zr1_1 C37_1 C36_1 -166.4(2)
C21_1 Zr1_1 C37_1 C36_1 145.2(2)
C12_1 Zr1_1 C37_1 C36_1 169.5(2)
C11_1 Zr1_1 C37_1 C36_1 -158.9(2)
C38_1 Zr1_1 C37_1 C33_1 171.4(2)
C39_1 Zr1_1 C37_1 C33_1 -84.5(2)
C1_1 Zr1_1 C37_1 C33_1 45.56(17)
C34_1 Zr1_1 C37_1 C33_1 -40.28(17)
C35_1 Zr1_1 C37_1 C33_1 -80.1(2)
C36_1 Zr1_1 C37_1 C33_1 -115.3(3)
C2_1 Zr1_1 C37_1 C33_1 78.28(17)
C21_1 Zr1_1 C37_1 C33_1 29.9(2)
C12_1 Zr1_1 C37_1 C33_1 54.2(2)
C11_1 Zr1_1 C37_1 C33_1 85.78(19)
C38_2 Zr1_2 C1_2 C21_2 -124.5(2)
C39_2 Zr1_2 C1_2 C21_2 12.5(3)
C33_2 Zr1_2 C1_2 C21_2 124.3(2)
C34_2 Zr1_2 C1_2 C21_2 96.35(19)
C37_2 Zr1_2 C1_2 C21_2 151.8(2)
C35_2 Zr1_2 C1_2 C21_2 106.9(2)
C36_2 Zr1_2 C1_2 C21_2 141.2(2)
C2_2 Zr1_2 C1_2 C21_2 -111.0(2)
C12_2 Zr1_2 C1_2 C21_2 -36.10(15)
C11_2 Zr1_2 C1_2 C21_2 -74.78(17)
C38_2 Zr1_2 C1_2 C2_2 -13.6(3)
C39_2 Zr1_2 C1_2 C2_2 123.4(2)
C33_2 Zr1_2 C1_2 C2_2 -124.7(2)
C34_2 Zr1_2 C1_2 C2_2 -152.68(19)
C37_2 Zr1_2 C1_2 C2_2 -97.20(19)
C35_2 Zr1_2 C1_2 C2_2 -142.17(18)
C36_2 Zr1_2 C1_2 C2_2 -107.81(19)
C21_2 Zr1_2 C1_2 C2_2 111.0(2)
C12_2 Zr1_2 C1_2 C2_2 74.87(17)
C11_2 Zr1_2 C1_2 C2_2 36.19(15)
C38_2 Zr1_2 C1_2 C30_2 111.4(3)
C39_2 Zr1_2 C1_2 C30_2 -111.6(3)
C33_2 Zr1_2 C1_2 C30_2 0.3(2)
C34_2 Zr1_2 C1_2 C30_2 -27.7(2)
C37_2 Zr1_2 C1_2 C30_2 27.8(2)
C35_2 Zr1_2 C1_2 C30_2 -17.2(2)
C36_2 Zr1_2 C1_2 C30_2 17.2(2)
C2_2 Zr1_2 C1_2 C30_2 125.0(3)
C21_2 Zr1_2 C1_2 C30_2 -124.1(3)
C12_2 Zr1_2 C1_2 C30_2 -160.1(2)
C11_2 Zr1_2 C1_2 C30_2 161.2(2)
C21_2 C1_2 C2_2 C3_2 -179.3(4)
C30_2 C1_2 C2_2 C3_2 16.7(5)
Zr1_2 C1_2 C2_2 C3_2 108.3(4)
C21_2 C1_2 C2_2 C11_2 1.4(4)
C30_2 C1_2 C2_2 C11_2 -162.6(3)
Zr1_2 C1_2 C2_2 C11_2 -71.0(2)
C21_2 C1_2 C2_2 Zr1_2 72.4(2)
C30_2 C1_2 C2_2 Zr1_2 -91.6(3)
C38_2 Zr1_2 C2_2 C3_2 38.3(3)
C39_2 Zr1_2 C2_2 C3_2 145.4(3)
C33_2 Zr1_2 C2_2 C3_2 -85.2(3)
C1_2 Zr1_2 C2_2 C3_2 -130.6(3)
C34_2 Zr1_2 C2_2 C3_2 -101.7(3)
C37_2 Zr1_2 C2_2 C3_2 -51.9(3)
C35_2 Zr1_2 C2_2 C3_2 -76.9(3)
C36_2 Zr1_2 C2_2 C3_2 -43.9(3)
C21_2 Zr1_2 C2_2 C3_2 -169.8(3)
C12_2 Zr1_2 C2_2 C3_2 150.4(3)
C11_2 Zr1_2 C2_2 C3_2 114.9(3)
C38_2 Zr1_2 C2_2 C11_2 -76.6(2)
C39_2 Zr1_2 C2_2 C11_2 30.5(3)
C33_2 Zr1_2 C2_2 C11_2 159.89(19)
C1_2 Zr1_2 C2_2 C11_2 114.5(2)
C34_2 Zr1_2 C2_2 C11_2 143.37(19)
C37_2 Zr1_2 C2_2 C11_2 -166.9(2)
C35_2 Zr1_2 C2_2 C11_2 168.2(2)
C36_2 Zr1_2 C2_2 C11_2 -158.9(2)
C21_2 Zr1_2 C2_2 C11_2 75.24(18)
C12_2 Zr1_2 C2_2 C11_2 35.53(16)
C38_2 Zr1_2 C2_2 C1_2 168.9(2)
C39_2 Zr1_2 C2_2 C1_2 -84.0(3)
C33_2 Zr1_2 C2_2 C1_2 45.41(17)
C34_2 Zr1_2 C2_2 C1_2 28.9(2)
C37_2 Zr1_2 C2_2 C1_2 78.66(19)
C35_2 Zr1_2 C2_2 C1_2 53.7(2)
C36_2 Zr1_2 C2_2 C1_2 86.7(2)
C21_2 Zr1_2 C2_2 C1_2 -39.24(15)
C12_2 Zr1_2 C2_2 C1_2 -78.95(17)
C11_2 Zr1_2 C2_2 C1_2 -114.5(2)
C11_2 C2_2 C3_2 C4_2 -0.3(8)
C1_2 C2_2 C3_2 C4_2 -179.5(7)
Zr1_2 C2_2 C3_2 C4_2 -91.9(8)
C2_2 C3_2 C4_2 C9_2 0.6(15)
C2_2 C3_2 C4_2 C5_2 171.0(6)
C3_2 C4_2 C5_2 C23_2 63.6(10)
C9_2 C4_2 C5_2 C23_2 -126.2(11)
C3_2 C4_2 C5_2 C6_2 -166.1(8)
C9_2 C4_2 C5_2 C6_2 4.1(13)
C3_2 C4_2 C5_2 C22_2 -57.8(10)
C9_2 C4_2 C5_2 C22_2 112.4(11)
C23_2 C5_2 C6_2 C7_2 88.6(6)
C22_2 C5_2 C6_2 C7_2 -154.1(6)
C4_2 C5_2 C6_2 C7_2 -37.1(8)
C5_2 C6_2 C7_2 C8_2 62.9(7)
C6_2 C7_2 C8_2 C24_2 -175.1(5)
C6_2 C7_2 C8_2 C25_2 67.3(6)
C6_2 C7_2 C8_2 C9_2 -51.1(7)
C3_2 C4_2 C9_2 C10_2 -2.4(18)
C5_2 C4_2 C9_2 C10_2 -172.2(10)
C3_2 C4_2 C9_2 C8_2 172.9(9)
C5_2 C4_2 C9_2 C8_2 3.2(17)
C24_2 C8_2 C9_2 C10_2 -43.4(12)
C25_2 C8_2 C9_2 C10_2 75.8(11)
C7_2 C8_2 C9_2 C10_2 -163.9(10)
C24_2 C8_2 C9_2 C4_2 141.3(11)
C25_2 C8_2 C9_2 C4_2 -99.5(12)
C7_2 C8_2 C9_2 C4_2 20.8(13)
C4_2 C9_2 C10_2 C11_2 4.1(18)
C8_2 C9_2 C10_2 C11_2 -171.4(8)
C9_2 C10_2 C11_2 C2_2 -3.9(14)
C9_2 C10_2 C11_2 C12_2 178.2(8)
C9_2 C10_2 C11_2 Zr1_2 79.8(11)
C3_2 C2_2 C11_2 C10_2 1.9(8)
C1_2 C2_2 C11_2 C10_2 -178.7(6)
Zr1_2 C2_2 C11_2 C10_2 116.7(7)
C3_2 C2_2 C11_2 C12_2 -179.7(4)
C1_2 C2_2 C11_2 C12_2 -0.3(4)
Zr1_2 C2_2 C11_2 C12_2 -64.9(3)
C3_2 C2_2 C11_2 Zr1_2 -114.8(3)
C1_2 C2_2 C11_2 Zr1_2 64.61(19)
C38_2 Zr1_2 C11_2 C10_2 -10.6(3)
C39_2 Zr1_2 C11_2 C10_2 87.8(3)
C33_2 Zr1_2 C11_2 C10_2 -134.8(3)
C1_2 Zr1_2 C11_2 C10_2 -152.0(3)
C34_2 Zr1_2 C11_2 C10_2 -164.1(3)
C37_2 Zr1_2 C11_2 C10_2 -99.2(3)
C35_2 Zr1_2 C11_2 C10_2 -146.3(5)
C36_2 Zr1_2 C11_2 C10_2 -79.9(4)
C2_2 Zr1_2 C11_2 C10_2 -113.8(3)
C21_2 Zr1_2 C11_2 C10_2 166.3(3)
C12_2 Zr1_2 C11_2 C10_2 129.8(4)
C38_2 Zr1_2 C11_2 C2_2 103.1(2)
C39_2 Zr1_2 C11_2 C2_2 -158.4(2)
C33_2 Zr1_2 C11_2 C2_2 -21.0(2)
C1_2 Zr1_2 C11_2 C2_2 -38.22(16)
C34_2 Zr1_2 C11_2 C2_2 -50.3(2)
C37_2 Zr1_2 C11_2 C2_2 14.6(2)
C35_2 Zr1_2 C11_2 C2_2 -32.5(5)
C36_2 Zr1_2 C11_2 C2_2 33.8(3)
C21_2 Zr1_2 C11_2 C2_2 -79.95(18)
C12_2 Zr1_2 C11_2 C2_2 -116.5(3)
C38_2 Zr1_2 C11_2 C12_2 -140.4(2)
C39_2 Zr1_2 C11_2 C12_2 -41.9(2)
C33_2 Zr1_2 C11_2 C12_2 95.4(2)
C1_2 Zr1_2 C11_2 C12_2 78.23(19)
C34_2 Zr1_2 C11_2 C12_2 66.1(3)
C37_2 Zr1_2 C11_2 C12_2 131.1(2)
C35_2 Zr1_2 C11_2 C12_2 83.9(5)
C36_2 Zr1_2 C11_2 C12_2 150.3(2)
C2_2 Zr1_2 C11_2 C12_2 116.5(3)
C21_2 Zr1_2 C11_2 C12_2 36.50(17)
C10_2 C11_2 C12_2 C13_2 -1.4(12)
C2_2 C11_2 C12_2 C13_2 -179.6(8)
Zr1_2 C11_2 C12_2 C13_2 119.0(8)
C10_2 C11_2 C12_2 C21_2 177.2(8)
C2_2 C11_2 C12_2 C21_2 -0.9(4)
Zr1_2 C11_2 C12_2 C21_2 -62.4(3)
C10_2 C11_2 C12_2 Zr1_2 -120.4(8)
C2_2 C11_2 C12_2 Zr1_2 61.5(2)
C38_2 Zr1_2 C12_2 C13_2 -87.7(3)
C39_2 Zr1_2 C12_2 C13_2 10.4(3)
C33_2 Zr1_2 C12_2 C13_2 134.5(3)
C1_2 Zr1_2 C12_2 C13_2 152.1(3)
C34_2 Zr1_2 C12_2 C13_2 97.9(3)
C37_2 Zr1_2 C12_2 C13_2 162.8(3)
C35_2 Zr1_2 C12_2 C13_2 77.4(3)
C36_2 Zr1_2 C12_2 C13_2 143.3(5)
C2_2 Zr1_2 C12_2 C13_2 -166.1(3)
C21_2 Zr1_2 C12_2 C13_2 114.2(3)
C11_2 Zr1_2 C12_2 C13_2 -130.0(3)
C38_2 Zr1_2 C12_2 C21_2 158.2(2)
C39_2 Zr1_2 C12_2 C21_2 -103.8(2)
C33_2 Zr1_2 C12_2 C21_2 20.3(2)
C1_2 Zr1_2 C12_2 C21_2 37.92(17)
C34_2 Zr1_2 C12_2 C21_2 -16.3(2)
C37_2 Zr1_2 C12_2 C21_2 48.6(3)
C35_2 Zr1_2 C12_2 C21_2 -36.7(3)
C36_2 Zr1_2 C12_2 C21_2 29.1(5)
C2_2 Zr1_2 C12_2 C21_2 79.73(19)
C11_2 Zr1_2 C12_2 C21_2 115.9(3)
C38_2 Zr1_2 C12_2 C11_2 42.3(2)
C39_2 Zr1_2 C12_2 C11_2 140.3(2)
C33_2 Zr1_2 C12_2 C11_2 -95.6(2)
C1_2 Zr1_2 C12_2 C11_2 -78.0(2)
C34_2 Zr1_2 C12_2 C11_2 -132.2(2)
C37_2 Zr1_2 C12_2 C11_2 -67.3(3)
C35_2 Zr1_2 C12_2 C11_2 -152.6(2)
C36_2 Zr1_2 C12_2 C11_2 -86.7(5)
C2_2 Zr1_2 C12_2 C11_2 -36.16(17)
C21_2 Zr1_2 C12_2 C11_2 -115.9(3)
C21_2 C12_2 C13_2 C14_2 1.2(14)
C11_2 C12_2 C13_2 C14_2 179.7(8)
Zr1_2 C12_2 C13_2 C14_2 -82.6(12)
C12_2 C13_2 C14_2 C19_2 -5.7(18)
C12_2 C13_2 C14_2 C15_2 170.8(9)
C13_2 C14_2 C15_2 C16_2 169.6(9)
C19_2 C14_2 C15_2 C16_2 -14.0(12)
C13_2 C14_2 C15_2 C27_2 48.1(12)
C19_2 C14_2 C15_2 C27_2 -135.5(10)
C13_2 C14_2 C15_2 C26_2 -71.3(11)
C19_2 C14_2 C15_2 C26_2 105.1(10)
C27_2 C15_2 C16_2 C17_2 107.3(6)
C26_2 C15_2 C16_2 C17_2 -140.2(6)
C14_2 C15_2 C16_2 C17_2 -17.1(8)
C15_2 C16_2 C17_2 C18_2 46.7(7)
C16_2 C17_2 C18_2 C28_2 74.9(6)
C16_2 C17_2 C18_2 C29_2 -165.1(5)
C16_2 C17_2 C18_2 C19_2 -43.6(7)
C13_2 C14_2 C19_2 C20_2 12.0(17)
C15_2 C14_2 C19_2 C20_2 -164.4(9)
C13_2 C14_2 C19_2 C18_2 -169.4(10)
C15_2 C14_2 C19_2 C18_2 14.2(16)
C28_2 C18_2 C19_2 C20_2 71.2(9)
C29_2 C18_2 C19_2 C20_2 -49.5(10)
C17_2 C18_2 C19_2 C20_2 -165.6(8)
C28_2 C18_2 C19_2 C14_2 -107.4(10)
C29_2 C18_2 C19_2 C14_2 131.9(10)
C17_2 C18_2 C19_2 C14_2 15.8(11)
C14_2 C19_2 C20_2 C21_2 -14.4(15)
C18_2 C19_2 C20_2 C21_2 166.9(7)
C19_2 C20_2 C21_2 C12_2 9.6(11)
C19_2 C20_2 C21_2 C1_2 -175.1(7)
C19_2 C20_2 C21_2 Zr1_2 99.1(9)
C13_2 C12_2 C21_2 C20_2 -2.8(9)
C11_2 C12_2 C21_2 C20_2 178.3(5)
Zr1_2 C12_2 C21_2 C20_2 112.6(5)
C13_2 C12_2 C21_2 C1_2 -179.3(7)
C11_2 C12_2 C21_2 C1_2 1.8(4)
Zr1_2 C12_2 C21_2 C1_2 -63.9(2)
C13_2 C12_2 C21_2 Zr1_2 -115.4(7)
C11_2 C12_2 C21_2 Zr1_2 65.8(3)
C2_2 C1_2 C21_2 C20_2 -177.5(6)
C30_2 C1_2 C21_2 C20_2 -13.3(8)
Zr1_2 C1_2 C21_2 C20_2 -105.4(6)
C2_2 C1_2 C21_2 C12_2 -2.0(4)
C30_2 C1_2 C21_2 C12_2 162.2(3)
Zr1_2 C1_2 C21_2 C12_2 70.1(3)
C2_2 C1_2 C21_2 Zr1_2 -72.1(2)
C30_2 C1_2 C21_2 Zr1_2 92.1(3)
C38_2 Zr1_2 C21_2 C20_2 -144.8(3)
C39_2 Zr1_2 C21_2 C20_2 -38.1(3)
C33_2 Zr1_2 C21_2 C20_2 86.0(3)
C1_2 Zr1_2 C21_2 C20_2 131.6(3)
C34_2 Zr1_2 C21_2 C20_2 51.8(3)
C37_2 Zr1_2 C21_2 C20_2 102.2(3)
C35_2 Zr1_2 C21_2 C20_2 43.5(3)
C36_2 Zr1_2 C21_2 C20_2 77.6(3)
C2_2 Zr1_2 C21_2 C20_2 171.0(3)
C12_2 Zr1_2 C21_2 C20_2 -113.5(3)
C11_2 Zr1_2 C21_2 C20_2 -149.3(3)
C38_2 Zr1_2 C21_2 C12_2 -31.3(3)
C39_2 Zr1_2 C21_2 C12_2 75.4(2)
C33_2 Zr1_2 C21_2 C12_2 -160.5(2)
C1_2 Zr1_2 C21_2 C12_2 -114.8(3)
C34_2 Zr1_2 C21_2 C12_2 165.4(2)
C37_2 Zr1_2 C21_2 C12_2 -144.3(2)
C35_2 Zr1_2 C21_2 C12_2 157.0(2)
C36_2 Zr1_2 C21_2 C12_2 -168.9(2)
C2_2 Zr1_2 C21_2 C12_2 -75.47(19)
C11_2 Zr1_2 C21_2 C12_2 -35.80(16)
C38_2 Zr1_2 C21_2 C1_2 83.6(3)
C39_2 Zr1_2 C21_2 C1_2 -169.8(2)
C33_2 Zr1_2 C21_2 C1_2 -45.68(18)
C34_2 Zr1_2 C21_2 C1_2 -79.81(19)
C37_2 Zr1_2 C21_2 C1_2 -29.5(2)
C35_2 Zr1_2 C21_2 C1_2 -88.1(2)
C36_2 Zr1_2 C21_2 C1_2 -54.0(2)
C2_2 Zr1_2 C21_2 C1_2 39.37(15)
C12_2 Zr1_2 C21_2 C1_2 114.8(3)
C11_2 Zr1_2 C21_2 C1_2 79.04(18)
C21_2 C1_2 C30_2 C31_2 37.8(5)
C2_2 C1_2 C30_2 C31_2 -161.0(4)
Zr1_2 C1_2 C30_2 C31_2 118.7(4)
C21_2 C1_2 C30_2 C33_2 -81.3(4)
C2_2 C1_2 C30_2 C33_2 79.9(4)
Zr1_2 C1_2 C30_2 C33_2 -0.4(3)
C21_2 C1_2 C30_2 C32_2 159.4(5)
C2_2 C1_2 C30_2 C32_2 -39.4(5)
Zr1_2 C1_2 C30_2 C32_2 -119.8(4)
C31_2 C30_2 C33_2 C37_2 161.0(5)
C32_2 C30_2 C33_2 C37_2 44.5(5)
C1_2 C30_2 C33_2 C37_2 -77.0(4)
C31_2 C30_2 C33_2 C34_2 -45.0(5)
C32_2 C30_2 C33_2 C34_2 -161.5(4)
C1_2 C30_2 C33_2 C34_2 77.0(4)
C31_2 C30_2 C33_2 Zr1_2 -121.6(4)
C32_2 C30_2 C33_2 Zr1_2 121.9(4)
C1_2 C30_2 C33_2 Zr1_2 0.4(3)
C38_2 Zr1_2 C33_2 C37_2 10.4(3)
C39_2 Zr1_2 C33_2 C37_2 -122.6(3)
C1_2 Zr1_2 C33_2 C37_2 124.4(2)
C34_2 Zr1_2 C33_2 C37_2 -110.8(3)
C35_2 Zr1_2 C33_2 C37_2 -75.4(2)
C36_2 Zr1_2 C33_2 C37_2 -36.0(2)
C2_2 Zr1_2 C33_2 C37_2 97.4(2)
C21_2 Zr1_2 C33_2 C37_2 151.5(2)
C12_2 Zr1_2 C33_2 C37_2 140.9(2)
C11_2 Zr1_2 C33_2 C37_2 108.3(2)
C38_2 Zr1_2 C33_2 C34_2 121.2(2)
C39_2 Zr1_2 C33_2 C34_2 -11.8(3)
C1_2 Zr1_2 C33_2 C34_2 -124.8(2)
C37_2 Zr1_2 C33_2 C34_2 110.8(3)
C35_2 Zr1_2 C33_2 C34_2 35.4(2)
C36_2 Zr1_2 C33_2 C34_2 74.8(2)
C2_2 Zr1_2 C33_2 C34_2 -151.8(2)
C21_2 Zr1_2 C33_2 C34_2 -97.8(2)
C12_2 Zr1_2 C33_2 C34_2 -108.3(2)
C11_2 Zr1_2 C33_2 C34_2 -140.9(2)
C38_2 Zr1_2 C33_2 C30_2 -114.3(3)
C39_2 Zr1_2 C33_2 C30_2 112.7(3)
C1_2 Zr1_2 C33_2 C30_2 -0.3(2)
C34_2 Zr1_2 C33_2 C30_2 124.5(3)
C37_2 Zr1_2 C33_2 C30_2 -124.7(3)
C35_2 Zr1_2 C33_2 C30_2 159.9(3)
C36_2 Zr1_2 C33_2 C30_2 -160.7(3)
C2_2 Zr1_2 C33_2 C30_2 -27.3(2)
C21_2 Zr1_2 C33_2 C30_2 26.7(2)
C12_2 Zr1_2 C33_2 C30_2 16.2(3)
C11_2 Zr1_2 C33_2 C30_2 -16.4(3)
C37_2 C33_2 C34_2 C35_2 0.5(4)
C30_2 C33_2 C34_2 C35_2 -158.0(4)
Zr1_2 C33_2 C34_2 C35_2 -67.5(3)
C37_2 C33_2 C34_2 Zr1_2 68.0(2)
C30_2 C33_2 C34_2 Zr1_2 -90.5(3)
C38_2 Zr1_2 C34_2 C35_2 29.8(4)
C39_2 Zr1_2 C34_2 C35_2 -73.5(3)
C33_2 Zr1_2 C34_2 C35_2 116.2(4)
C1_2 Zr1_2 C34_2 C35_2 161.4(3)
C37_2 Zr1_2 C34_2 C35_2 77.0(3)
C36_2 Zr1_2 C34_2 C35_2 37.3(2)
C2_2 Zr1_2 C34_2 C35_2 146.0(3)
C21_2 Zr1_2 C34_2 C35_2 -166.0(3)
C12_2 Zr1_2 C34_2 C35_2 -157.6(3)
C11_2 Zr1_2 C34_2 C35_2 171.1(2)
C38_2 Zr1_2 C34_2 C33_2 -86.5(3)
C39_2 Zr1_2 C34_2 C33_2 170.2(2)
C1_2 Zr1_2 C34_2 C33_2 45.1(2)
C37_2 Zr1_2 C34_2 C33_2 -39.19(19)
C35_2 Zr1_2 C34_2 C33_2 -116.2(4)
C36_2 Zr1_2 C34_2 C33_2 -78.9(2)
C2_2 Zr1_2 C34_2 C33_2 29.7(2)
C21_2 Zr1_2 C34_2 C33_2 77.8(2)
C12_2 Zr1_2 C34_2 C33_2 86.2(2)
C11_2 Zr1_2 C34_2 C33_2 54.9(3)
C33_2 C34_2 C35_2 C36_2 -1.9(5)
Zr1_2 C34_2 C35_2 C36_2 -67.1(3)
C33_2 C34_2 C35_2 Zr1_2 65.2(3)
C38_2 Zr1_2 C35_2 C34_2 -158.4(3)
C39_2 Zr1_2 C35_2 C34_2 104.1(3)
C33_2 Zr1_2 C35_2 C34_2 -37.9(2)
C1_2 Zr1_2 C35_2 C34_2 -19.8(3)
C37_2 Zr1_2 C35_2 C34_2 -79.1(3)
C36_2 Zr1_2 C35_2 C34_2 -114.2(4)
C2_2 Zr1_2 C35_2 C34_2 -47.9(3)
C21_2 Zr1_2 C35_2 C34_2 15.8(3)
C12_2 Zr1_2 C35_2 C34_2 36.2(4)
C11_2 Zr1_2 C35_2 C34_2 -24.7(6)
C38_2 Zr1_2 C35_2 C36_2 -44.3(3)
C39_2 Zr1_2 C35_2 C36_2 -141.7(3)
C33_2 Zr1_2 C35_2 C36_2 76.3(3)
C1_2 Zr1_2 C35_2 C36_2 94.4(2)
C34_2 Zr1_2 C35_2 C36_2 114.2(4)
C37_2 Zr1_2 C35_2 C36_2 35.0(2)
C2_2 Zr1_2 C35_2 C36_2 66.3(3)
C21_2 Zr1_2 C35_2 C36_2 129.9(2)
C12_2 Zr1_2 C35_2 C36_2 150.3(2)
C11_2 Zr1_2 C35_2 C36_2 89.5(5)
C34_2 C35_2 C36_2 C37_2 2.7(5)
Zr1_2 C35_2 C36_2 C37_2 -62.4(3)
C34_2 C35_2 C36_2 Zr1_2 65.1(3)
C38_2 Zr1_2 C36_2 C37_2 -104.6(3)
C39_2 Zr1_2 C36_2 C37_2 158.1(3)
C33_2 Zr1_2 C36_2 C37_2 37.9(3)
C1_2 Zr1_2 C36_2 C37_2 20.1(3)
C34_2 Zr1_2 C36_2 C37_2 80.9(3)
C35_2 Zr1_2 C36_2 C37_2 118.3(4)
C2_2 Zr1_2 C36_2 C37_2 -15.2(3)
C21_2 Zr1_2 C36_2 C37_2 48.0(4)
C12_2 Zr1_2 C36_2 C37_2 27.6(6)
C11_2 Zr1_2 C36_2 C37_2 -34.0(4)
C38_2 Zr1_2 C36_2 C35_2 137.1(3)
C39_2 Zr1_2 C36_2 C35_2 39.8(3)
C33_2 Zr1_2 C36_2 C35_2 -80.5(3)
C1_2 Zr1_2 C36_2 C35_2 -98.2(2)
C34_2 Zr1_2 C36_2 C35_2 -37.4(2)
C37_2 Zr1_2 C36_2 C35_2 -118.3(4)
C2_2 Zr1_2 C36_2 C35_2 -133.5(2)
C21_2 Zr1_2 C36_2 C35_2 -70.3(3)
C12_2 Zr1_2 C36_2 C35_2 -90.7(5)
C11_2 Zr1_2 C36_2 C35_2 -152.4(2)
C35_2 C36_2 C37_2 C33_2 -2.4(5)
Zr1_2 C36_2 C37_2 C33_2 -65.9(3)
C35_2 C36_2 C37_2 Zr1_2 63.5(3)
C34_2 C33_2 C37_2 C36_2 1.2(4)
C30_2 C33_2 C37_2 C36_2 159.6(3)
Zr1_2 C33_2 C37_2 C36_2 68.7(3)
C34_2 C33_2 C37_2 Zr1_2 -67.5(2)
C30_2 C33_2 C37_2 Zr1_2 91.0(3)
C38_2 Zr1_2 C37_2 C36_2 73.3(3)
C39_2 Zr1_2 C37_2 C36_2 -30.6(4)
C33_2 Zr1_2 C37_2 C36_2 -115.4(4)
C1_2 Zr1_2 C37_2 C36_2 -160.9(3)
C34_2 Zr1_2 C37_2 C36_2 -75.0(3)
C35_2 Zr1_2 C37_2 C36_2 -35.2(3)
C2_2 Zr1_2 C37_2 C36_2 166.4(3)
C21_2 Zr1_2 C37_2 C36_2 -145.2(3)
C12_2 Zr1_2 C37_2 C36_2 -169.5(3)
C11_2 Zr1_2 C37_2 C36_2 158.8(3)
C38_2 Zr1_2 C37_2 C33_2 -171.3(2)
C39_2 Zr1_2 C37_2 C33_2 84.7(3)
C1_2 Zr1_2 C37_2 C33_2 -45.5(2)
C34_2 Zr1_2 C37_2 C33_2 40.3(2)
C35_2 Zr1_2 C37_2 C33_2 80.1(2)
C36_2 Zr1_2 C37_2 C33_2 115.4(4)
C2_2 Zr1_2 C37_2 C33_2 -78.3(2)
C21_2 Zr1_2 C37_2 C33_2 -29.8(2)
C12_2 Zr1_2 C37_2 C33_2 -54.2(3)
C11_2 Zr1_2 C37_2 C33_2 -85.8(2)
